data_1576829
loop_
_publ_author_name
'Xie, Hao-Hui'
'Yang, Wen-Jing'
'Li, Ze-Jian'
'Ren, Ying-Zheng'
'Si, Nian'
'Liu, Peng-Fei'
'Tang, Yong-Xing'
'Zhang, Wen-Chao'
'Cui, Peng-Fei'

_publ_section_title
;
 Directing structural transformation in gold(i)-carborane nanoclusters to
 unlock ultrafast hypergolic ignition.
;
_journal_issue 17
_journal_name_full 'Chemical science'
_journal_page_first 8795
_journal_page_last 8802
_journal_paper_doi 10.1039/d6sc01070a
_journal_volume 17
_journal_year 2026
_chemical_formula_moiety 'C52 H60 Au8 B20 P4 S4, [+ solvents]'
_chemical_formula_sum 'C52 H60 Au8 B20 P4 S4'
_chemical_formula_weight 2729.05
_space_group_crystal_system monoclinic
_space_group_IT_number 14
_space_group_name_Hall '-P 2ybc'
_space_group_name_H-M_alt 'P 1 21/c 1'
_atom_sites_solution_hydrogens geom
_atom_sites_solution_primary iterative
_audit_creation_date 2025-10-07
_audit_creation_method
;
Olex2 1.5
(compiled 2024.02.16 svn.r378c4104 for OlexSys, GUI svn.r6928)
;
_audit_update_record
;
2025-10-15 deposited with the CCDC.	2026-03-06 downloaded from the CCDC.
;
_cell_angle_alpha 90
_cell_angle_beta 93.510(15)
_cell_angle_gamma 90
_cell_formula_units_Z 4
_cell_length_a 13.314(5)
_cell_length_b 23.337(10)
_cell_length_c 26.678(10)
_cell_measurement_reflns_used 635
_cell_measurement_temperature 100.15
_cell_measurement_theta_max 14.078
_cell_measurement_theta_min 2.416
_cell_volume 8274(6)
_computing_cell_refinement 'SAINT V8.41 (?, 2016)'
_computing_data_reduction 'SAINT V8.41 (?, 2016)'
_computing_molecular_graphics 'Olex2 1.5 (Dolomanov et al., 2009)'
_computing_publication_material 'Olex2 1.5 (Dolomanov et al., 2009)'
_computing_structure_refinement 'SHELXL 2018/3 (Sheldrick, 2015)'
_computing_structure_solution 'olex2.solve 1.5 (Bourhis et al., 2015)'
_diffrn_ambient_temperature 100.15
_diffrn_measured_fraction_theta_full 0.994
_diffrn_measured_fraction_theta_max 0.994
_diffrn_measurement_device_type multi-scan
_diffrn_radiation_type MoK\a
_diffrn_radiation_wavelength 0.71073
_diffrn_reflns_av_R_equivalents 0.2694
_diffrn_reflns_av_unetI/netI 0.1047
_diffrn_reflns_Laue_measured_fraction_full 0.994
_diffrn_reflns_Laue_measured_fraction_max 0.994
_diffrn_reflns_limit_h_max 9
_diffrn_reflns_limit_h_min -9
_diffrn_reflns_limit_k_max 16
_diffrn_reflns_limit_k_min -16
_diffrn_reflns_limit_l_max 18
_diffrn_reflns_limit_l_min -18
_diffrn_reflns_number 36877
_diffrn_reflns_point_group_measured_fraction_full 0.994
_diffrn_reflns_point_group_measured_fraction_max 0.994
_diffrn_reflns_theta_full 14.526
_diffrn_reflns_theta_max 14.526
_diffrn_reflns_theta_min 1.884
_diffrn_source_current 1.6
_diffrn_source_power 0.08
_diffrn_source_voltage 50.0
_exptl_absorpt_coefficient_mu 14.337
_exptl_absorpt_correction_T_max 0.7438
_exptl_absorpt_correction_T_min 0.3304
_exptl_absorpt_correction_type multi-scan
_exptl_absorpt_process_details
;
SADABS-2016/2 (Bruker,2016/2) was used for absorption correction.
wR2(int) was 0.1835 before and 0.1269 after correction.
The Ratio of minimum to maximum transmission is 0.4442.
The \l/2 correction factor is Not present.
;
_exptl_crystal_colour yellow
_exptl_crystal_colour_primary yellow
_exptl_crystal_density_diffrn 2.191
_exptl_crystal_description block
_exptl_crystal_F_000 4912
_exptl_crystal_size_max 0.07
_exptl_crystal_size_mid 0.05
_exptl_crystal_size_min 0.04
_refine_diff_density_max 3.647
_refine_diff_density_min -1.552
_refine_diff_density_rms 0.353
_refine_ls_extinction_method none
_refine_ls_goodness_of_fit_ref 1.045
_refine_ls_hydrogen_treatment constr
_refine_ls_matrix_type full
_refine_ls_number_parameters 337
_refine_ls_number_reflns 3030
_refine_ls_number_restraints 49
_refine_ls_restrained_S_all 1.035
_refine_ls_R_factor_all 0.1091
_refine_ls_R_factor_gt 0.0807
_refine_ls_shift/su_max 0.001
_refine_ls_shift/su_mean 0.000
_refine_ls_structure_factor_coef Fsqd
_refine_ls_weighting_details 'w=1/[\s^2^(Fo^2^)+(0.1208P)^2^+1336.2887P] where P=(Fo^2^+2Fc^2^)/3'
_refine_ls_weighting_scheme calc
_refine_ls_wR_factor_gt 0.2110
_refine_ls_wR_factor_ref 0.2428
_reflns_Friedel_coverage 0.000
_reflns_number_gt 2241
_reflns_number_total 3030
_reflns_threshold_expression 'I > 2\s(I)'
_cod_data_source_file d6sc01070a7.cif
_cod_data_source_block mo_97_0m_pl
_cod_depositor_comments 'Adding full bibliography for 1576822--1576830.cif.'
_cod_database_code 1576829
_shelx_shelxl_version_number 2018/3
_shelx_space_group_comment
;
The symmetry employed for this shelxl refinement is uniquely defined
by the following loop, which should always be used as a source of
symmetry information in preference to the above space-group names.
They are only intended as comments.
;
_shelx_estimated_absorpt_t_max 0.598
_shelx_estimated_absorpt_t_min 0.434
_olex2_refinement_description
;
1. Fixed Uiso
 At 1.2 times of:
  All B(H) groups, All C(H) groups
2. Restrained distances
 H035-H03P
 2.1 with sigma of 0.01
3. Uiso/Uaniso restraints and constraints
P00M \\sim C02O \\sim C03X \\sim C03S \\sim C03O \\sim C03V \\sim C045: within
2A with sigma of 0.001 and sigma for terminal atoms of 0.002 within 2A
P00U \\sim C14 \\sim C1 \\sim C6 \\sim C39 \\sim C13 \\sim C16: within 2A with
sigma of 0.001 and sigma for terminal atoms of 0.002 within 2A
C66 \\sim C37 \\sim C035 \\sim C046 \\sim C3 \\sim C45 \\sim P00N \\sim C018
\\sim C03E \\sim C01A \\sim C01G \\sim C03P \\sim C02A: within 2A with sigma of
0.001 and sigma for terminal atoms of 0.002 within 2A
C3 \\sim C45 \\sim C046 \\sim C035 \\sim C37 \\sim C66: within 2A with sigma of
0.01 and sigma for terminal atoms of 0.02 within 2A
C035 \\sim C046 \\sim C45 \\sim C3 \\sim C66 \\sim C37: within 2A with sigma of
0.001 and sigma for terminal atoms of 0.002 within 2A
4.a Aromatic/amide H refined with riding coordinates:
 C00Z(H00Z), C03J(H03J), C021(H021), C69(H69), C044(H044), C014(H014),
 C03Y(H03Y), C27(H27), C03L(H03L), C039(H039), C6(H6), C39(H39), C13(H13),
 C16(H16), C1(H1), C03P(H03P), C02A(H02A), C01G(H01G), C01A(H01A), C03E(H03E),
 C01C(H01C), C01N(H01N), C01F(H01F), C026(H026), C038(H038), C01Z(H01Z),
 C03M(H03M), C03Q(H03Q), C02D(H02D), C02K(H02K), C03X(H03X), C03S(H03S),
 C03O(H03O), C03V(H03V), C045(H045), C37(H37), C035(H035), C45(H45), C3(H3),
 C66(H66)
4.b Fitted hexagon refined as free rotating group:
 C00Z(C25,C03J,C021,C69,C044), C014(C03Y,C27,C03L,C039,C02G), C6(C39,C13,C16,
 C14,C1), C018(C03P,C02A,C01G,C01A,C03E), C01C(C01N,C01F,C01T,C026,C038),
 C01Z(C03M,C03Q,C70,C02D,C02K), C02O(C03X,C03S,C03O,C03V,C045), C37(C035,C046,
 C45,C3,C66)
4.c Boron cage BH refined with riding coordinates:
 B5(H5), B027(H027), B02P(H02P), B037(H037), B1(H1a), B03A(H03A), B03B(H03B),
 B7(H7), B03H(H03H), B03I(H03I), B03R(H03R), B15(H15), B18(H18), B21(H21),
 B26(H26), B28(H28), B44(H44), B49(H49), B94(H94), B22(H22)
;
_smtbx_masks_void_probe_radius 1.2
_smtbx_masks_void_truncation_radius 1.2
_olex2_submission_special_instructions 'No special instructions were received'

loop_
_space_group_symop_operation_xyz
'x, y, z'
'-x, y+1/2, -z+1/2'
'-x, -y, -z'
'x, -y-1/2, z-1/2'

loop_
_atom_site_label
_atom_site_type_symbol
_atom_site_fract_x
_atom_site_fract_y
_atom_site_fract_z
_atom_site_U_iso_or_equiv
_atom_site_adp_type
_atom_site_occupancy
_atom_site_site_symmetry_order
_atom_site_calc_flag
_atom_site_refinement_flags_posn
_atom_site_refinement_flags_adp
_atom_site_refinement_flags_occupancy
_atom_site_disorder_assembly
_atom_site_disorder_group
Au4 Au 0.2945(2) 0.57362(14) 0.85057(12) 0.0347(14) Uani 1 1 d . . . . .
Au3 Au 0.2520(2) 0.47191(14) 0.91183(12) 0.0354(14) Uani 1 1 d . . . . .
Au8 Au 0.2177(2) 0.37346(14) 0.97707(13) 0.0364(14) Uani 1 1 d . . . . .
Au5 Au 0.3570(2) 0.45557(14) 0.80658(13) 0.0378(14) Uani 1 1 d . . . . .
Au1 Au -0.0431(3) 0.40597(14) 0.78235(13) 0.0398(14) Uani 1 1 d . . . . .
Au2 Au 0.0762(2) 0.37857(14) 0.87674(13) 0.0391(14) Uani 1 1 d . . . . .
Au6 Au 0.3926(3) 0.33211(15) 0.77653(13) 0.0424(14) Uani 1 1 d . . . . .
Au7 Au 0.1744(3) 0.36537(15) 0.76954(13) 0.0430(14) Uani 1 1 d . . . . .
S00H S 0.0426(15) 0.3206(9) 0.8055(8) 0.038(7) Uani 1 1 d . . . . .
S00I S 0.1030(15) 0.4416(9) 0.9442(7) 0.034(7) Uani 1 1 d . . . . .
S00L S 0.4036(16) 0.5008(10) 0.8801(8) 0.047(7) Uani 1 1 d . . . . .
S00T S 0.3114(17) 0.4061(9) 0.7325(8) 0.046(7) Uani 1 1 d . . . . .
P00M P 0.3343(16) 0.3113(10) 1.0083(8) 0.036(5) Uani 1 1 d . U . . .
P00N P -0.1354(19) 0.4866(11) 0.7689(9) 0.061(5) Uani 1 1 d . U . . .
P00S P 0.1822(16) 0.6437(9) 0.8302(8) 0.029(7) Uani 1 1 d . . . . .
P00U P 0.4815(17) 0.2607(10) 0.8149(9) 0.048(6) Uani 1 1 d . U . . .
C00Z C 0.426(3) 0.195(2) 0.731(2) 0.07(3) Uiso 1 1 d G . . . .
H00Z H 0.381596 0.225225 0.721461 0.088 Uiso 1 1 calc R U . . .
C25 C 0.487(4) 0.1984(18) 0.7748(18) 0.01(2) Uiso 1 1 d G . . . .
C03J C 0.552(3) 0.154(2) 0.7887(15) 0.06(3) Uiso 1 1 d G . . . .
H03J H 0.594173 0.156187 0.818623 0.073 Uiso 1 1 calc R U . . .
C021 C 0.554(3) 0.105(2) 0.759(2) 0.07(3) Uiso 1 1 d G . . . .
H021 H 0.598339 0.074059 0.768473 0.082 Uiso 1 1 calc R U . . .
C69 C 0.492(4) 0.1009(19) 0.7152(18) 0.03(2) Uiso 1 1 d G . . . .
H69 H 0.494134 0.067513 0.694817 0.034 Uiso 1 1 calc R U . . .
C044 C 0.428(4) 0.146(2) 0.7012(15) 0.07(3) Uiso 1 1 d G . . . .
H044 H 0.385762 0.143096 0.671310 0.088 Uiso 1 1 calc R U . . .
B5 B 0.451(7) 0.254(4) 0.927(3) 0.02(3) Uiso 1 1 d . . . . .
H5 H 0.510430 0.287541 0.933860 0.023 Uiso 1 1 calc R U . . .
C014 C 0.338(4) 0.713(2) 0.8279(18) 0.05(3) Uiso 1 1 d G . . . .
H014 H 0.371467 0.680741 0.843024 0.059 Uiso 1 1 calc R U . . .
C03Y C 0.390(3) 0.764(3) 0.8224(19) 0.10(4) Uiso 1 1 d G . . . .
H03Y H 0.458412 0.766854 0.833707 0.124 Uiso 1 1 calc R U . . .
C27 C 0.340(4) 0.811(2) 0.800(2) 0.05(3) Uiso 1 1 d G . . . .
H27 H 0.375742 0.845986 0.796454 0.057 Uiso 1 1 calc R U . . .
C03L C 0.240(5) 0.807(2) 0.7836(18) 0.08(3) Uiso 1 1 d G . . . .
H03L H 0.206129 0.839006 0.768517 0.099 Uiso 1 1 calc R U . . .
C039 C 0.188(3) 0.756(3) 0.7892(19) 0.07(3) Uiso 1 1 d G . . . .
H039 H 0.119183 0.752893 0.777833 0.083 Uiso 1 1 calc R U . . .
C02G C 0.237(4) 0.709(2) 0.8113(19) 0.04(3) Uiso 1 1 d G . . . .
C6 C 0.783(3) 0.286(2) 0.8559(18) 0.048(6) Uiso 1 1 d G U . . .
H6 H 0.846400 0.267467 0.854178 0.058 Uiso 1 1 calc R U . . .
C39 C 0.779(3) 0.341(2) 0.8756(17) 0.048(6) Uiso 1 1 d G U . . .
H39 H 0.838884 0.360114 0.887284 0.058 Uiso 1 1 calc R U . . .
C13 C 0.686(4) 0.3684(17) 0.8781(17) 0.048(6) Uiso 1 1 d G U . . .
H13 H 0.683416 0.406057 0.891524 0.058 Uiso 1 1 calc R U . . .
C16 C 0.599(3) 0.341(2) 0.8609(18) 0.048(6) Uiso 1 1 d G U . . .
H16 H 0.535462 0.359354 0.862658 0.058 Uiso 1 1 calc R U . . .
C14 C 0.603(3) 0.286(2) 0.8413(18) 0.048(6) Uiso 1 1 d G U . . .
C1 C 0.695(5) 0.2584(17) 0.8388(17) 0.048(6) Uiso 1 1 d G U . . .
H1 H 0.698443 0.220763 0.825311 0.058 Uiso 1 1 calc R U . . .
C018 C -0.194(4) 0.504(2) 0.8291(16) 0.061(5) Uiso 1 1 d G U . . .
C03P C -0.292(4) 0.521(2) 0.8367(14) 0.061(5) Uiso 1 1 d G U . . .
H03P H -0.339393 0.524508 0.808852 0.073 Uiso 1 1 calc DR U . . .
C02A C -0.320(3) 0.531(2) 0.8850(18) 0.061(5) Uiso 1 1 d G U . . .
H02A H -0.387451 0.542919 0.890214 0.073 Uiso 1 1 calc R U . . .
C01G C -0.251(4) 0.526(2) 0.9257(14) 0.061(5) Uiso 1 1 d G U . . .
H01G H -0.270424 0.533050 0.958757 0.073 Uiso 1 1 calc R U . . .
C01A C -0.153(4) 0.509(2) 0.9181(18) 0.061(5) Uiso 1 1 d G U . . .
H01A H -0.105338 0.504771 0.945938 0.073 Uiso 1 1 calc R U . . .
C03E C -0.124(3) 0.498(2) 0.870(2) 0.060(5) Uiso 1 1 d G U . . .
H03E H -0.057278 0.486360 0.864575 0.073 Uiso 1 1 calc R U . . .
C01C C 0.021(3) 0.680(2) 0.9712(14) 0.04(3) Uiso 1 1 d G . . . .
H01C H -0.010772 0.687635 1.001629 0.054 Uiso 1 1 calc R U . . .
C01N C 0.045(3) 0.6247(19) 0.9581(17) 0.03(2) Uiso 1 1 d G . . . .
H01N H 0.029538 0.593769 0.979450 0.036 Uiso 1 1 calc R U . . .
C01F C 0.091(4) 0.6143(16) 0.9136(19) 0.06(3) Uiso 1 1 d G . . . .
H01F H 0.106990 0.576177 0.904563 0.071 Uiso 1 1 calc R U . . .
C01T C 0.113(3) 0.660(2) 0.8823(14) 0.02(2) Uiso 1 1 d G . . . .
C026 C 0.089(3) 0.7154(19) 0.8954(16) 0.01(2) Uiso 1 1 d G . . . .
H026 H 0.103823 0.746319 0.874030 0.015 Uiso 1 1 calc R U . . .
C038 C 0.043(3) 0.7258(17) 0.9399(18) 0.04(2) Uiso 1 1 d G . . . .
H038 H 0.026371 0.763912 0.948918 0.045 Uiso 1 1 calc R U . . .
C19 C 0.420(5) 0.233(3) 0.871(2) 0.01(2) Uiso 1 1 d . . . . .
C01Z C 0.237(3) 0.237(2) 1.1587(13) 0.01(2) Uiso 1 1 d G . . . .
H01Z H 0.216722 0.222615 1.189864 0.013 Uiso 1 1 calc R U . . .
C03M C 0.314(3) 0.2087(16) 1.1349(17) 0.03(2) Uiso 1 1 d G . . . .
H03M H 0.345037 0.175811 1.149833 0.031 Uiso 1 1 calc R U . . .
C03Q C 0.344(3) 0.229(2) 1.0892(17) 0.03(2) Uiso 1 1 d G . . . .
H03Q H 0.396149 0.210062 1.072989 0.031 Uiso 1 1 calc R U . . .
C70 C 0.298(4) 0.277(2) 1.0674(14) 0.05(3) Uiso 1 1 d G . . . .
C02D C 0.222(4) 0.3050(17) 1.0912(18) 0.05(3) Uiso 1 1 d G . . . .
H02D H 0.190632 0.337922 1.076205 0.058 Uiso 1 1 calc R U . . .
C02K C 0.192(3) 0.2847(19) 1.1368(18) 0.04(3) Uiso 1 1 d G . . . .
H02K H 0.139518 0.303671 1.153050 0.050 Uiso 1 1 calc R U . . .
C025 C 0.091(6) 0.624(3) 0.777(3) 0.04(3) Uiso 1 1 d . . . . .
B027 B -0.110(8) 0.619(4) 0.736(3) 0.05(4) Uiso 1 1 d . . . . .
H027 H -0.189826 0.633605 0.735480 0.062 Uiso 1 1 calc R U . . .
C02O C 0.464(3) 0.345(2) 1.0168(18) 0.036(5) Uiso 1 1 d G U . . .
C03X C 0.545(4) 0.3188(17) 1.0433(16) 0.036(5) Uiso 1 1 d G U . . .
H03X H 0.534284 0.284519 1.061458 0.043 Uiso 1 1 calc R U . . .
C03S C 0.640(3) 0.343(2) 1.0432(16) 0.036(5) Uiso 1 1 d G U . . .
H03S H 0.695107 0.324952 1.061383 0.043 Uiso 1 1 calc R U . . .
C03O C 0.655(3) 0.393(2) 1.0167(17) 0.036(5) Uiso 1 1 d G U . . .
H03O H 0.720295 0.409454 1.016634 0.043 Uiso 1 1 calc R U . . .
C03V C 0.574(4) 0.4192(16) 0.9901(16) 0.036(5) Uiso 1 1 d G U . . .
H03V H 0.584662 0.453524 0.971960 0.043 Uiso 1 1 calc R U . . .
C045 C 0.479(3) 0.395(2) 0.9902(16) 0.036(5) Uiso 1 1 d G U . . .
H045 H 0.423839 0.413092 0.972036 0.043 Uiso 1 1 calc R U . . .
C37 C -0.366(3) 0.513(2) 0.6665(18) 0.061(5) Uiso 1 1 d G U . . .
H37 H -0.421976 0.536804 0.659586 0.073 Uiso 1 1 calc R U . . .
C035 C -0.306(4) 0.5193(19) 0.7108(14) 0.061(5) Uiso 1 1 d G U . . .
H035 H -0.321780 0.548252 0.734077 0.073 Uiso 1 1 calc DR U . . .
C046 C -0.223(4) 0.484(2) 0.7209(16) 0.061(5) Uiso 1 1 d G U . . .
C45 C -0.200(3) 0.442(2) 0.687(2) 0.061(5) Uiso 1 1 d G U . . .
H45 H -0.143896 0.417278 0.693662 0.073 Uiso 1 1 calc R U . . .
C3 C -0.260(4) 0.4347(19) 0.6425(18) 0.061(5) Uiso 1 1 d G U . . .
H3 H -0.244091 0.405829 0.619171 0.073 Uiso 1 1 calc R U . . .
C66 C -0.342(4) 0.470(2) 0.6324(15) 0.061(5) Uiso 1 1 d G U . . .
H66 H -0.383131 0.465591 0.602132 0.073 Uiso 1 1 calc R U . . .
C029 C -0.050(5) 0.547(3) 0.750(3) 0.03(2) Uiso 1 1 d . . . . .
B02P B 0.291(6) 0.226(3) 0.864(3) 0.00(3) Uiso 1 1 d . . . . .
H02P H 0.244413 0.235333 0.828135 0.006 Uiso 1 1 calc R U . . .
B037 B 0.058(6) 0.555(4) 0.780(3) 0.02(3) Uiso 1 1 d . . . . .
H037 H 0.083887 0.525068 0.811622 0.024 Uiso 1 1 calc R U . . .
B1 B 0.255(9) 0.242(5) 0.923(4) 0.07(4) Uiso 1 1 d . . . . .
H1A H 0.181797 0.263278 0.928933 0.082 Uiso 1 1 calc R U . . .
B03A B 0.260(7) 0.167(4) 0.907(3) 0.03(3) Uiso 1 1 d . . . . .
H03A H 0.193429 0.137683 0.902150 0.037 Uiso 1 1 calc R U . . .
B03B B -0.009(6) 0.659(4) 0.756(3) 0.02(3) Uiso 1 1 d . . . . .
H03B H -0.028493 0.702911 0.769635 0.026 Uiso 1 1 calc R U . . .
B7 B 0.374(6) 0.139(4) 0.932(3) 0.03(3) Uiso 1 1 d . . . . .
H7 H 0.380349 0.091834 0.940304 0.036 Uiso 1 1 calc R U . . .
B03H B -0.025(7) 0.602(4) 0.797(4) 0.04(3) Uiso 1 1 d . . . . .
H03H H -0.051143 0.604202 0.835711 0.050 Uiso 1 1 calc R U . . .
B03I B -0.065(6) 0.571(3) 0.691(3) 0.00(2) Uiso 1 1 d . . . . .
H03I H -0.120202 0.552566 0.661813 0.003 Uiso 1 1 calc R U . . .
B03R B 0.366(7) 0.169(4) 0.867(3) 0.04(3) Uiso 1 1 d . . . . .
H03R H 0.368625 0.141077 0.832831 0.046 Uiso 1 1 calc R U . . .
B15 B 0.342(6) 0.277(4) 0.900(3) 0.03(3) Uiso 1 1 d . . . . .
H15 H 0.327890 0.322775 0.888666 0.037 Uiso 1 1 calc R U . . .
C17 C 0.358(5) 0.255(3) 0.961(2) 0.02(2) Uiso 1 1 d . . . . .
B18 B 0.043(6) 0.534(4) 0.717(3) 0.02(3) Uiso 1 1 d . . . . .
H18 H 0.059610 0.489635 0.703597 0.025 Uiso 1 1 calc R U . . .
B21 B 0.092(6) 0.645(4) 0.726(3) 0.02(3) Uiso 1 1 d . . . . .
H21 H 0.146389 0.680586 0.719864 0.021 Uiso 1 1 calc R U . . .
B26 B 0.489(7) 0.185(3) 0.913(3) 0.02(3) Uiso 1 1 d . . . . .
H26 H 0.568331 0.170601 0.910484 0.020 Uiso 1 1 calc R U . . .
B28 B 0.143(6) 0.580(3) 0.734(3) 0.00(3) Uiso 1 1 d . . . . .
H28 H 0.224227 0.567445 0.732407 0.006 Uiso 1 1 calc R U . . .
B44 B -0.027(7) 0.641(4) 0.694(4) 0.04(3) Uiso 1 1 d . . . . .
H44 H -0.054632 0.670728 0.663680 0.050 Uiso 1 1 calc R U . . .
B49 B 0.066(7) 0.595(4) 0.681(4) 0.05(3) Uiso 1 1 d . . . . .
H49 H 0.097716 0.594169 0.642835 0.060 Uiso 1 1 calc R U . . .
B94 B 0.438(7) 0.194(4) 0.969(4) 0.05(3) Uiso 1 1 d . . . . .
H94 H 0.486388 0.181836 1.003369 0.055 Uiso 1 1 calc R U . . .
B22 B 0.307(8) 0.189(4) 0.964(4) 0.06(4) Uiso 1 1 d . . . . .
H22 H 0.267819 0.175682 0.997733 0.071 Uiso 1 1 calc R U . . .

loop_
_atom_site_aniso_label
_atom_site_aniso_U_11
_atom_site_aniso_U_22
_atom_site_aniso_U_33
_atom_site_aniso_U_23
_atom_site_aniso_U_13
_atom_site_aniso_U_12
Au4 0.019(3) 0.032(3) 0.053(3) 0.000(2) -0.001(2) 0.000(2)
Au3 0.023(3) 0.033(3) 0.050(3) 0.004(2) 0.003(2) 0.000(2)
Au8 0.019(3) 0.038(3) 0.052(3) 0.003(2) 0.001(2) 0.003(2)
Au5 0.028(3) 0.031(3) 0.054(3) 0.000(2) 0.003(2) 0.001(2)
Au1 0.029(3) 0.030(3) 0.059(3) 0.001(2) -0.004(2) 0.001(2)
Au2 0.017(3) 0.037(3) 0.064(3) 0.006(2) 0.001(2) 0.004(2)
Au6 0.041(3) 0.031(3) 0.055(3) -0.002(2) 0.006(2) -0.001(2)
Au7 0.037(3) 0.034(3) 0.058(3) -0.003(2) 0.001(2) 0.004(2)
S00H 0.017(16) 0.024(16) 0.071(18) -0.004(14) -0.001(13) 0.004(13)
S00I 0.024(16) 0.048(18) 0.031(16) -0.006(13) 0.009(12) -0.009(13)
S00L 0.041(18) 0.049(19) 0.052(18) 0.011(15) 0.013(14) 0.000(15)
S00T 0.057(19) 0.040(18) 0.040(17) 0.013(14) 0.002(14) -0.008(14)
P00M 0.036(5) 0.036(5) 0.036(5) 0.0000(11) 0.0022(11) 0.0000(11)
P00N 0.060(5) 0.061(5) 0.061(5) 0.0000(7) 0.0037(8) 0.0000(7)
P00S 0.043(18) 0.023(17) 0.022(16) -0.005(13) -0.007(13) -0.002(14)
P00U 0.048(6) 0.048(6) 0.048(6) -0.0001(11) 0.0030(11) 0.0000(11)

loop_
_atom_type_symbol
_atom_type_description
_atom_type_scat_dispersion_real
_atom_type_scat_dispersion_imag
_atom_type_scat_source
C C 0.0033 0.0016 'International Tables Vol C Tables 4.2.6.8 and 6.1.1.4'
H H 0.0000 0.0000 'International Tables Vol C Tables 4.2.6.8 and 6.1.1.4'
Au Au -2.0133 8.8022 'International Tables Vol C Tables 4.2.6.8 and 6.1.1.4'
B B 0.0013 0.0007 'International Tables Vol C Tables 4.2.6.8 and 6.1.1.4'
P P 0.1023 0.0942 'International Tables Vol C Tables 4.2.6.8 and 6.1.1.4'
S S 0.1246 0.1234 'International Tables Vol C Tables 4.2.6.8 and 6.1.1.4'

loop_
_geom_angle_atom_site_label_1
_geom_angle_atom_site_label_2
_geom_angle_atom_site_label_3
_geom_angle
_geom_angle_site_symmetry_1
_geom_angle_site_symmetry_3
_geom_angle_publ_flag
Au3 Au4 Au5 64.18(11) . . ?
S00L Au4 Au3 50.7(5) . . ?
S00L Au4 Au5 46.6(6) . . ?
P00S Au4 Au3 124.6(6) . . ?
P00S Au4 Au5 137.3(5) . . ?
P00S Au4 S00L 173.9(8) . . ?
Au4 Au3 Au5 60.48(11) . . ?
Au4 Au3 Au2 122.07(14) . . ?
Au8 Au3 Au4 176.79(16) . . ?
Au8 Au3 Au5 120.90(14) . . ?
Au8 Au3 Au2 61.11(11) . . ?
Au5 Au3 Au2 90.73(12) . . ?
S00I Au3 Au4 130.3(5) . . ?
S00I Au3 Au8 51.2(5) . . ?
S00I Au3 Au5 135.4(5) . . ?
S00I Au3 Au2 45.2(5) . . ?
S00I Au3 S00L 178.8(8) . . ?
S00L Au3 Au4 50.9(5) . . ?
S00L Au3 Au8 127.6(6) . . ?
S00L Au3 Au5 44.8(6) . . ?
S00L Au3 Au2 134.7(6) . . ?
Au3 Au8 Au2 64.98(11) . . ?
S00I Au8 Au3 50.7(5) . . ?
S00I Au8 Au2 47.1(5) . . ?
P00M Au8 Au3 126.6(6) . . ?
P00M Au8 Au2 134.1(6) . . ?
P00M Au8 S00I 177.0(8) . . ?
Au4 Au5 Au3 55.34(10) . . ?
Au4 Au5 Au7 117.60(13) . . ?
Au3 Au5 Au7 89.17(12) . . ?
Au6 Au5 Au4 169.96(15) . . ?
Au6 Au5 Au3 115.08(13) . . ?
Au6 Au5 Au7 56.15(11) . . ?
S00L Au5 Au4 48.2(6) . . ?
S00L Au5 Au3 46.2(5) . . ?
S00L Au5 Au6 128.9(6) . . ?
S00L Au5 Au7 134.9(6) . . ?
S00L Au5 S00T 177.9(8) . . ?
S00T Au5 Au4 133.7(6) . . ?
S00T Au5 Au3 133.5(6) . . ?
S00T Au5 Au6 49.0(5) . . ?
S00T Au5 Au7 44.6(5) . . ?
Au2 Au1 Au7 64.54(12) . . ?
S00H Au1 Au2 51.0(5) . . ?
S00H Au1 Au7 47.7(5) . . ?
P00N Au1 Au2 124.8(6) . . ?
P00N Au1 Au7 137.9(7) . . ?
P00N Au1 S00H 173.0(8) . . ?
Au8 Au2 Au3 53.90(10) . . ?
Au8 Au2 Au7 119.36(13) . . ?
Au1 Au2 Au3 115.71(14) . . ?
Au1 Au2 Au8 169.25(15) . . ?
Au1 Au2 Au7 59.57(11) . . ?
Au7 Au2 Au3 89.75(12) . . ?
S00H Au2 Au3 135.0(5) . . ?
S00H Au2 Au8 137.1(5) . . ?
S00H Au2 Au1 51.1(5) . . ?
S00H Au2 Au7 45.4(5) . . ?
S00I Au2 Au3 44.9(5) . . ?
S00I Au2 Au8 47.2(5) . . ?
S00I Au2 Au1 124.6(5) . . ?
S00I Au2 Au7 133.7(5) . . ?
S00I Au2 S00H 175.7(7) . . ?
Au7 Au6 Au5 66.72(11) . . ?
S00T Au6 Au5 49.6(6) . . ?
S00T Au6 Au7 49.9(6) . . ?
P00U Au6 Au5 131.9(6) . . ?
P00U Au6 Au7 134.3(6) . . ?
P00U Au6 S00T 175.3(8) . . ?
Au1 Au7 Au5 116.58(13) . . ?
Au1 Au7 Au2 55.90(10) . . ?
Au2 Au7 Au5 90.27(12) . . ?
Au6 Au7 Au5 57.13(11) . . ?
Au6 Au7 Au1 169.66(16) . . ?
Au6 Au7 Au2 114.35(14) . . ?
S00H Au7 Au5 136.6(6) . . ?
S00H Au7 Au1 49.3(5) . . ?
S00H Au7 Au2 46.7(5) . . ?
S00H Au7 Au6 128.1(5) . . ?
S00H Au7 S00T 177.1(8) . . ?
S00T Au7 Au5 44.7(5) . . ?
S00T Au7 Au1 133.3(6) . . ?
S00T Au7 Au2 134.9(6) . . ?
S00T Au7 Au6 49.6(6) . . ?
Au2 S00H Au1 77.9(6) . . ?
Au7 S00H Au1 82.9(7) . . ?
Au7 S00H Au2 87.9(7) . . ?
Au3 S00I Au8 78.1(6) . . ?
Au3 S00I Au2 89.9(7) . . ?
Au2 S00I Au8 85.8(7) . . ?
Au3 S00L Au4 78.4(7) . . ?
Au5 S00L Au4 85.2(7) . . ?
Au5 S00L Au3 89.0(8) . . ?
Au6 S00T Au5 81.4(7) . . ?
Au6 S00T Au7 80.4(7) . . ?
Au7 S00T Au5 90.7(8) . . ?
C70 P00M Au8 112(2) . . ?
C70 P00M C02O 111(2) . . ?
C02O P00M Au8 112.3(19) . . ?
C17 P00M Au8 110(2) . . ?
C17 P00M C70 110(3) . . ?
C17 P00M C02O 101(3) . . ?
C018 P00N Au1 107(2) . . ?
C018 P00N C029 111(3) . . ?
C046 P00N Au1 116(2) . . ?
C046 P00N C018 111(3) . . ?
C046 P00N C029 103(3) . . ?
C029 P00N Au1 109(2) . . ?
C02G P00S Au4 114(2) . . ?
C02G P00S C025 105(3) . . ?
C01T P00S Au4 109.6(19) . . ?
C01T P00S C02G 107(3) . . ?
C01T P00S C025 108(3) . . ?
C025 P00S Au4 113(2) . . ?
C25 P00U Au6 111(2) . . ?
C25 P00U C14 115(3) . . ?
C25 P00U C19 103(3) . . ?
C14 P00U Au6 112(2) . . ?
C14 P00U C19 103(3) . . ?
C19 P00U Au6 112(2) . . ?
C25 C00Z H00Z 120.0 . . ?
C25 C00Z C044 120.0 . . ?
C044 C00Z H00Z 120.0 . . ?
C00Z C25 P00U 120(3) . . ?
C03J C25 P00U 120(3) . . ?
C03J C25 C00Z 120.0 . . ?
C25 C03J H03J 120.0 . . ?
C25 C03J C021 120.0 . . ?
C021 C03J H03J 120.0 . . ?
C03J C021 H021 120.0 . . ?
C03J C021 C69 120.0 . . ?
C69 C021 H021 120.0 . . ?
C021 C69 H69 120.0 . . ?
C044 C69 C021 120.0 . . ?
C044 C69 H69 120.0 . . ?
C00Z C044 H044 120.0 . . ?
C69 C044 C00Z 120.0 . . ?
C69 C044 H044 120.0 . . ?
C19 B5 H5 120.3 . . ?
C19 B5 B15 62(5) . . ?
C19 B5 B26 64(4) . . ?
C19 B5 B94 108(6) . . ?
B15 B5 H5 115.6 . . ?
B15 B5 B26 118(7) . . ?
B15 B5 B94 114(7) . . ?
C17 B5 H5 118.0 . . ?
C17 B5 C19 112(6) . . ?
C17 B5 B15 64(5) . . ?
C17 B5 B26 113(6) . . ?
C17 B5 B94 63(5) . . ?
B26 B5 H5 117.9 . . ?
B26 B5 B94 57(5) . . ?
B94 B5 H5 122.1 . . ?
C03Y C014 H014 120.0 . . ?
C03Y C014 C02G 120.0 . . ?
C02G C014 H014 120.0 . . ?
C014 C03Y H03Y 120.0 . . ?
C014 C03Y C27 120.00(6) . . ?
C27 C03Y H03Y 120.0 . . ?
C03Y C27 H27 120.0 . . ?
C03Y C27 C03L 120.00(7) . . ?
C03L C27 H27 120.0 . . ?
C27 C03L H03L 120.0 . . ?
C039 C03L C27 120.0 . . ?
C039 C03L H03L 120.0 . . ?
C03L C039 H039 120.0 . . ?
C03L C039 C02G 120.00(6) . . ?
C02G C039 H039 120.0 . . ?
C014 C02G P00S 112(4) . . ?
C039 C02G P00S 127(4) . . ?
C039 C02G C014 120.00(7) . . ?
C39 C6 H6 120.0 . . ?
C39 C6 C1 120.0 . . ?
C1 C6 H6 120.0 . . ?
C6 C39 H39 120.0 . . ?
C13 C39 C6 120.0 . . ?
C13 C39 H39 120.0 . . ?
C39 C13 H13 120.0 . . ?
C39 C13 C16 120.0 . . ?
C16 C13 H13 120.0 . . ?
C13 C16 H16 120.0 . . ?
C14 C16 C13 120.0 . . ?
C14 C16 H16 120.0 . . ?
C16 C14 P00U 113(4) . . ?
C16 C14 C1 120.00(5) . . ?
C1 C14 P00U 127(4) . . ?
C6 C1 H1 120.0 . . ?
C14 C1 C6 120.0 . . ?
C14 C1 H1 120.0 . . ?
C03P C018 P00N 129(3) . . ?
C03P C018 C03E 120.0 . . ?
C03E C018 P00N 111(3) . . ?
C018 C03P H03P 120.0 . . ?
C02A C03P C018 120.0 . . ?
C02A C03P H03P 120.0 . . ?
C03P C02A H02A 120.0 . . ?
C03P C02A C01G 120.0 . . ?
C01G C02A H02A 120.0 . . ?
C02A C01G H01G 120.0 . . ?
C01A C01G C02A 120.0 . . ?
C01A C01G H01G 120.0 . . ?
C01G C01A H01A 120.0 . . ?
C01G C01A C03E 120.0 . . ?
C03E C01A H01A 120.0 . . ?
C018 C03E H03E 120.0 . . ?
C01A C03E C018 120.0 . . ?
C01A C03E H03E 120.0 . . ?
C01N C01C H01C 120.0 . . ?
C01N C01C C038 120.0 . . ?
C038 C01C H01C 120.0 . . ?
C01C C01N H01N 120.0 . . ?
C01C C01N C01F 120.0 . . ?
C01F C01N H01N 120.0 . . ?
C01N C01F H01F 120.0 . . ?
C01N C01F C01T 120.0 . . ?
C01T C01F H01F 120.0 . . ?
C01F C01T P00S 117(3) . . ?
C026 C01T P00S 123(3) . . ?
C026 C01T C01F 120.0 . . ?
C01T C026 H026 120.0 . . ?
C01T C026 C038 120.0 . . ?
C038 C026 H026 120.0 . . ?
C01C C038 H038 120.0 . . ?
C026 C038 C01C 120.0 . . ?
C026 C038 H038 120.0 . . ?
B5 C19 P00U 122(5) . . ?
B5 C19 B02P 109(5) . . ?
B5 C19 B03R 115(6) . . ?
B5 C19 B15 60(4) . . ?
B5 C19 B26 61(4) . . ?
B02P C19 P00U 115(4) . . ?
B02P C19 B26 119(5) . . ?
B03R C19 P00U 119(5) . . ?
B03R C19 B02P 59(4) . . ?
B03R C19 B15 108(6) . . ?
B03R C19 B26 72(5) . . ?
B15 C19 P00U 118(5) . . ?
B15 C19 B02P 58(4) . . ?
B15 C19 B26 113(5) . . ?
B26 C19 P00U 119(4) . . ?
C03M C01Z H01Z 120.0 . . ?
C03M C01Z C02K 120.0 . . ?
C02K C01Z H01Z 120.0 . . ?
C01Z C03M H03M 120.0 . . ?
C01Z C03M C03Q 120.0 . . ?
C03Q C03M H03M 120.0 . . ?
C03M C03Q H03Q 120.0 . . ?
C70 C03Q C03M 120.0 . . ?
C70 C03Q H03Q 120.0 . . ?
C03Q C70 P00M 125(3) . . ?
C03Q C70 C02D 120.0 . . ?
C02D C70 P00M 115(3) . . ?
C70 C02D H02D 120.0 . . ?
C02K C02D C70 120.0 . . ?
C02K C02D H02D 120.0 . . ?
C01Z C02K H02K 120.0 . . ?
C02D C02K C01Z 120.0 . . ?
C02D C02K H02K 120.0 . . ?
B037 C025 P00S 111(5) . . ?
B037 C025 B03H 57(5) . . ?
B037 C025 B28 65(5) . . ?
B03B C025 P00S 128(5) . . ?
B03B C025 B037 107(6) . . ?
B03B C025 B03H 62(5) . . ?
B03B C025 B28 115(6) . . ?
B03H C025 P00S 113(5) . . ?
B21 C025 P00S 126(6) . . ?
B21 C025 B037 113(7) . . ?
B21 C025 B03B 64(5) . . ?
B21 C025 B03H 117(7) . . ?
B21 C025 B28 63(5) . . ?
B28 C025 P00S 112(5) . . ?
B28 C025 B03H 116(6) . . ?
C029 B027 H027 131.3 . . ?
C029 B027 B03H 56(4) . . ?
B03B B027 H027 124.9 . . ?
B03B B027 C029 96(6) . . ?
B03B B027 B03H 56(5) . . ?
B03B B027 B03I 106(7) . . ?
B03H B027 H027 124.5 . . ?
B03I B027 H027 123.1 . . ?
B03I B027 C029 54(4) . . ?
B03I B027 B03H 103(6) . . ?
B44 B027 H027 124.5 . . ?
B44 B027 C029 97(6) . . ?
B44 B027 B03B 61(5) . . ?
B44 B027 B03H 104(7) . . ?
B44 B027 B03I 59(5) . . ?
C03X C02O P00M 123(3) . . ?
C03X C02O C045 120.00(6) . . ?
C045 C02O P00M 117(3) . . ?
C02O C03X H03X 120.0 . . ?
C03S C03X C02O 120.0 . . ?
C03S C03X H03X 120.0 . . ?
C03X C03S H03S 120.0 . . ?
C03O C03S C03X 120.0 . . ?
C03O C03S H03S 120.0 . . ?
C03S C03O H03O 120.0 . . ?
C03S C03O C03V 120.00(6) . . ?
C03V C03O H03O 120.0 . . ?
C03O C03V H03V 120.0 . . ?
C03O C03V C045 120.0 . . ?
C045 C03V H03V 120.0 . . ?
C02O C045 H045 120.0 . . ?
C03V C045 C02O 120.0 . . ?
C03V C045 H045 120.0 . . ?
C035 C37 H37 120.0 . . ?
C035 C37 C66 120.0 . . ?
C66 C37 H37 120.0 . . ?
C37 C035 H035 120.0 . . ?
C37 C035 C046 120.0 . . ?
C046 C035 H035 120.0 . . ?
C035 C046 P00N 129(4) . . ?
C035 C046 C45 120.0 . . ?
C45 C046 P00N 111(4) . . ?
C046 C45 H45 120.0 . . ?
C3 C45 C046 120.0 . . ?
C3 C45 H45 120.0 . . ?
C45 C3 H3 120.0 . . ?
C45 C3 C66 120.0 . . ?
C66 C3 H3 120.0 . . ?
C37 C66 H66 120.0 . . ?
C3 C66 C37 120.0 . . ?
C3 C66 H66 120.0 . . ?
B027 C029 P00N 117(5) . . ?
B037 C029 P00N 118(5) . . ?
B037 C029 B027 111(6) . . ?
B037 C029 B03H 57(5) . . ?
B037 C029 B03I 119(6) . . ?
B03H C029 P00N 116(5) . . ?
B03H C029 B027 64(5) . . ?
B03I C029 P00N 117(5) . . ?
B03I C029 B027 59(4) . . ?
B03I C029 B03H 115(6) . . ?
B18 C029 P00N 120(5) . . ?
B18 C029 B027 113(6) . . ?
B18 C029 B037 67(5) . . ?
B18 C029 B03H 114(6) . . ?
B18 C029 B03I 66(5) . . ?
C19 B02P H02P 125.0 . . ?
C19 B02P B1 102(6) . . ?
C19 B02P B03A 105(5) . . ?
B1 B02P H02P 124.6 . . ?
B1 B02P B03A 60(5) . . ?
B03A B02P H02P 122.4 . . ?
B03R B02P C19 58(4) . . ?
B03R B02P H02P 120.2 . . ?
B03R B02P B1 108(7) . . ?
B03R B02P B03A 62(5) . . ?
B15 B02P C19 60(4) . . ?
B15 B02P H02P 122.9 . . ?
B15 B02P B1 56(5) . . ?
B15 B02P B03A 105(6) . . ?
B15 B02P B03R 109(6) . . ?
C025 B037 H037 124.1 . . ?
C025 B037 B18 103(6) . . ?
C025 B037 B28 59(4) . . ?
C029 B037 C025 108(6) . . ?
C029 B037 H037 122.2 . . ?
C029 B037 B03H 67(5) . . ?
C029 B037 B18 56(4) . . ?
C029 B037 B28 106(6) . . ?
B03H B037 C025 63(5) . . ?
B03H B037 H037 113.5 . . ?
B03H B037 B18 114(7) . . ?
B03H B037 B28 114(6) . . ?
B18 B037 H037 124.0 . . ?
B18 B037 B28 59(4) . . ?
B28 B037 H037 121.7 . . ?
B02P B1 H1A 120.4 . . ?
B02P B1 B03A 64(5) . . ?
B02P B1 B22 108(8) . . ?
B03A B1 H1A 121.0 . . ?
B15 B1 B02P 60(5) . . ?
B15 B1 H1A 118.7 . . ?
B15 B1 B03A 112(8) . . ?
B15 B1 C17 63(6) . . ?
B15 B1 B22 110(8) . . ?
C17 B1 B02P 110(7) . . ?
C17 B1 H1A 121.5 . . ?
C17 B1 B03A 107(7) . . ?
C17 B1 B22 59(5) . . ?
B22 B1 H1A 123.6 . . ?
B22 B1 B03A 57(5) . . ?
B02P B03A H03A 125.5 . . ?
B1 B03A B02P 56(5) . . ?
B1 B03A H03A 125.0 . . ?
B1 B03A B03R 99(7) . . ?
B7 B03A B02P 107(6) . . ?
B7 B03A B1 108(7) . . ?
B7 B03A H03A 119.0 . . ?
B7 B03A B03R 63(5) . . ?
B03R B03A B02P 54(4) . . ?
B03R B03A H03A 126.0 . . ?
B22 B03A B02P 104(7) . . ?
B22 B03A B1 60(5) . . ?
B22 B03A H03A 122.7 . . ?
B22 B03A B7 60(5) . . ?
B22 B03A B03R 105(7) . . ?
C025 B03B B027 116(7) . . ?
C025 B03B H03B 123.3 . . ?
C025 B03B B03H 62(5) . . ?
C025 B03B B21 52(4) . . ?
C025 B03B B44 106(6) . . ?
B027 B03B H03B 114.2 . . ?
B027 B03B B03H 70(6) . . ?
B027 B03B B44 59(5) . . ?
B03H B03B H03B 117.3 . . ?
B21 B03B B027 113(7) . . ?
B21 B03B H03B 123.8 . . ?
B21 B03B B03H 106(7) . . ?
B21 B03B B44 63(5) . . ?
B44 B03B H03B 121.3 . . ?
B44 B03B B03H 113(7) . . ?
B03A B7 H7 119.3 . . ?
B03A B7 B03R 60(5) . . ?
B03A B7 B26 111(6) . . ?
B03A B7 B94 108(7) . . ?
B03R B7 H7 123.2 . . ?
B03R B7 B26 63(5) . . ?
B26 B7 H7 123.1 . . ?
B94 B7 H7 124.4 . . ?
B94 B7 B03R 104(6) . . ?
B94 B7 B26 53(4) . . ?
B22 B7 B03A 58(5) . . ?
B22 B7 H7 127.1 . . ?
B22 B7 B03R 101(7) . . ?
B22 B7 B26 101(6) . . ?
B22 B7 B94 59(5) . . ?
C025 B03H B027 100(6) . . ?
C025 B03H C029 98(6) . . ?
C025 B03H B03B 56(5) . . ?
C025 B03H H03H 127.2 . . ?
B027 B03H H03H 124.3 . . ?
C029 B03H B027 60(5) . . ?
C029 B03H H03H 128.0 . . ?
B037 B03H C025 60(5) . . ?
B037 B03H B027 106(7) . . ?
B037 B03H C029 56(5) . . ?
B037 B03H B03B 104(7) . . ?
B037 B03H H03H 122.0 . . ?
B03B B03H B027 54(5) . . ?
B03B B03H C029 98(6) . . ?
B03B B03H H03H 127.2 . . ?
B027 B03I H03I 118.6 . . ?
B027 B03I B18 110(6) . . ?
B027 B03I B49 105(6) . . ?
C029 B03I B027 66(5) . . ?
C029 B03I H03I 124.2 . . ?
C029 B03I B18 54(4) . . ?
C029 B03I B44 104(6) . . ?
C029 B03I B49 100(5) . . ?
B18 B03I H03I 124.2 . . ?
B18 B03I B49 58(5) . . ?
B44 B03I B027 58(5) . . ?
B44 B03I H03I 125.7 . . ?
B44 B03I B18 102(6) . . ?
B44 B03I B49 57(5) . . ?
B49 B03I H03I 126.3 . . ?
C19 B03R B02P 62(5) . . ?
C19 B03R B03A 110(6) . . ?
C19 B03R B7 106(6) . . ?
C19 B03R H03R 122.2 . . ?
C19 B03R B26 57(4) . . ?
B02P B03R B03A 65(5) . . ?
B02P B03R B7 111(6) . . ?
B02P B03R H03R 117.5 . . ?
B02P B03R B26 110(6) . . ?
B03A B03R B7 57(5) . . ?
B03A B03R H03R 121.6 . . ?
B03A B03R B26 106(6) . . ?
B7 B03R H03R 122.7 . . ?
B7 B03R B26 61(4) . . ?
B26 B03R H03R 122.8 . . ?
B5 B15 C19 57(4) . . ?
B5 B15 B02P 110(7) . . ?
B5 B15 H15 123.9 . . ?
B5 B15 C17 56(4) . . ?
C19 B15 H15 123.7 . . ?
C19 B15 C17 102(6) . . ?
B02P B15 C19 62(4) . . ?
B02P B15 H15 117.5 . . ?
B02P B15 C17 111(6) . . ?
B1 B15 B5 107(8) . . ?
B1 B15 C19 110(7) . . ?
B1 B15 B02P 64(6) . . ?
B1 B15 H15 119.2 . . ?
B1 B15 C17 61(5) . . ?
C17 B15 H15 124.0 . . ?
B5 C17 P00M 125(5) . . ?
B5 C17 B1 107(6) . . ?
B5 C17 B15 60(5) . . ?
B5 C17 B94 65(5) . . ?
B5 C17 B22 110(6) . . ?
B1 C17 P00M 112(5) . . ?
B1 C17 B15 56(5) . . ?
B1 C17 B94 112(6) . . ?
B1 C17 B22 63(5) . . ?
B15 C17 P00M 115(5) . . ?
B15 C17 B94 113(6) . . ?
B94 C17 P00M 128(5) . . ?
B22 C17 P00M 122(5) . . ?
B22 C17 B15 107(6) . . ?
B22 C17 B94 60(5) . . ?
C029 B18 B037 57(4) . . ?
C029 B18 B03I 59(4) . . ?
C029 B18 H18 122.6 . . ?
C029 B18 B28 110(6) . . ?
C029 B18 B49 108(7) . . ?
B037 B18 B03I 107(6) . . ?
B037 B18 H18 123.3 . . ?
B037 B18 B28 62(5) . . ?
B037 B18 B49 107(6) . . ?
B03I B18 H18 119.8 . . ?
B28 B18 B03I 113(6) . . ?
B28 B18 H18 118.7 . . ?
B49 B18 B03I 63(5) . . ?
B49 B18 H18 121.3 . . ?
B49 B18 B28 60(5) . . ?
C025 B21 B03B 63(5) . . ?
C025 B21 H21 116.1 . . ?
C025 B21 B28 67(5) . . ?
C025 B21 B44 112(7) . . ?
C025 B21 B49 115(7) . . ?
B03B B21 H21 118.5 . . ?
B03B B21 B28 117(7) . . ?
B03B B21 B44 60(5) . . ?
B03B B21 B49 110(7) . . ?
B28 B21 H21 115.7 . . ?
B28 B21 B44 111(6) . . ?
B28 B21 B49 62(5) . . ?
B44 B21 H21 122.6 . . ?
B49 B21 H21 120.7 . . ?
B49 B21 B44 58(5) . . ?
B5 B26 C19 55(4) . . ?
B5 B26 B7 102(6) . . ?
B5 B26 B03R 94(6) . . ?
B5 B26 H26 126.0 . . ?
C19 B26 B7 98(5) . . ?
C19 B26 B03R 51(4) . . ?
C19 B26 H26 127.7 . . ?
B7 B26 B03R 56(4) . . ?
B7 B26 H26 126.3 . . ?
B03R B26 H26 130.2 . . ?
B94 B26 B5 64(5) . . ?
B94 B26 C19 106(6) . . ?
B94 B26 B7 58(5) . . ?
B94 B26 B03R 102(6) . . ?
B94 B26 H26 120.4 . . ?
C025 B28 B037 57(4) . . ?
C025 B28 B18 102(6) . . ?
C025 B28 H28 128.2 . . ?
C025 B28 B49 101(6) . . ?
B037 B28 H28 125.8 . . ?
B18 B28 B037 59(4) . . ?
B18 B28 H28 123.2 . . ?
B21 B28 C025 51(4) . . ?
B21 B28 B037 97(6) . . ?
B21 B28 B18 103(6) . . ?
B21 B28 H28 128.1 . . ?
B21 B28 B49 60(5) . . ?
B49 B28 B037 105(6) . . ?
B49 B28 B18 60(5) . . ?
B49 B28 H28 122.5 . . ?
B027 B44 B03B 60(5) . . ?
B027 B44 B03I 63(5) . . ?
B027 B44 B21 108(7) . . ?
B027 B44 H44 117.9 . . ?
B027 B44 B49 118(8) . . ?
B03B B44 B21 56(5) . . ?
B03B B44 H44 124.5 . . ?
B03I B44 B03B 108(7) . . ?
B03I B44 B21 110(7) . . ?
B03I B44 H44 118.4 . . ?
B21 B44 H44 124.3 . . ?
B49 B44 B03B 108(7) . . ?
B49 B44 B03I 66(5) . . ?
B49 B44 B21 59(5) . . ?
B49 B44 H44 116.9 . . ?
B03I B49 H49 122.8 . . ?
B18 B49 B03I 59(5) . . ?
B18 B49 H49 125.5 . . ?
B21 B49 B03I 105(6) . . ?
B21 B49 B18 101(7) . . ?
B21 B49 B28 58(5) . . ?
B21 B49 H49 124.8 . . ?
B28 B49 B03I 110(6) . . ?
B28 B49 B18 60(5) . . ?
B28 B49 H49 119.7 . . ?
B44 B49 B03I 57(5) . . ?
B44 B49 B18 104(7) . . ?
B44 B49 B21 62(5) . . ?
B44 B49 B28 111(7) . . ?
B44 B49 H49 121.5 . . ?
B5 B94 H94 128.9 . . ?
B7 B94 B5 106(6) . . ?
B7 B94 H94 119.9 . . ?
C17 B94 B5 52(4) . . ?
C17 B94 B7 104(6) . . ?
C17 B94 H94 127.1 . . ?
B26 B94 B5 59(5) . . ?
B26 B94 B7 68(5) . . ?
B26 B94 C17 105(6) . . ?
B26 B94 H94 117.2 . . ?
B26 B94 B22 112(7) . . ?
B22 B94 B5 97(7) . . ?
B22 B94 B7 58(5) . . ?
B22 B94 C17 57(5) . . ?
B22 B94 H94 124.8 . . ?
B1 B22 H22 120.5 . . ?
B03A B22 B1 63(6) . . ?
B03A B22 B7 62(5) . . ?
B03A B22 B94 114(7) . . ?
B03A B22 H22 118.1 . . ?
B7 B22 B1 112(7) . . ?
B7 B22 B94 63(5) . . ?
B7 B22 H22 119.1 . . ?
C17 B22 B1 59(5) . . ?
C17 B22 B03A 112(7) . . ?
C17 B22 B7 113(7) . . ?
C17 B22 B94 63(5) . . ?
C17 B22 H22 120.0 . . ?
B94 B22 B1 111(8) . . ?
B94 B22 H22 118.0 . . ?

loop_
_geom_bond_atom_site_label_1
_geom_bond_atom_site_label_2
_geom_bond_distance
_geom_bond_site_symmetry_2
_geom_bond_publ_flag
Au4 Au3 2.956(5) . ?
Au4 Au5 3.127(5) . ?
Au4 S00L 2.34(2) . ?
Au4 P00S 2.26(2) . ?
Au3 Au8 2.935(5) . ?
Au3 Au5 3.235(5) . ?
Au3 Au2 3.291(5) . ?
Au3 S00I 2.32(2) . ?
Au3 S00L 2.34(2) . ?
Au8 Au2 3.180(5) . ?
Au8 S00I 2.34(2) . ?
Au8 P00M 2.25(2) . ?
Au5 Au6 3.036(5) . ?
Au5 Au7 3.320(5) . ?
Au5 S00L 2.28(2) . ?
Au5 S00T 2.34(2) . ?
Au1 Au2 2.963(5) . ?
Au1 Au7 3.086(5) . ?
Au1 S00H 2.36(2) . ?
Au1 P00N 2.26(3) . ?
Au2 Au7 3.231(5) . ?
Au2 S00H 2.35(2) . ?
Au2 S00I 2.34(2) . ?
Au6 Au7 3.002(5) . ?
Au6 S00T 2.32(2) . ?
Au6 P00U 2.25(2) . ?
Au7 S00H 2.30(2) . ?
Au7 S00T 2.33(2) . ?
P00M C70 1.86(4) . ?
P00M C02O 1.90(4) . ?
P00M C17 1.85(7) . ?
P00N C018 1.87(4) . ?
P00N C046 1.68(4) . ?
P00N C029 1.90(8) . ?
P00S C02G 1.77(5) . ?
P00S C01T 1.75(4) . ?
P00S C025 1.87(8) . ?
P00U C25 1.81(4) . ?
P00U C14 1.82(4) . ?
P00U C19 1.86(7) . ?
C00Z H00Z 0.9500 . ?
C00Z C25 1.3900 . ?
C00Z C044 1.3900 . ?
C25 C03J 1.3900 . ?
C03J H03J 0.9500 . ?
C03J C021 1.3900 . ?
C021 H021 0.9500 . ?
C021 C69 1.3900 . ?
C69 H69 0.9500 . ?
C69 C044 1.3900 . ?
C044 H044 0.9500 . ?
B5 H5 1.1200 . ?
B5 C19 1.61(9) . ?
B5 B15 1.66(11) . ?
B5 C17 1.58(10) . ?
B5 B26 1.73(11) . ?
B5 B94 1.81(13) . ?
C014 H014 0.9500 . ?
C014 C03Y 1.3900 . ?
C014 C02G 1.3900 . ?
C03Y H03Y 0.9500 . ?
C03Y C27 1.3900 . ?
C27 H27 0.9500 . ?
C27 C03L 1.3900 . ?
C03L H03L 0.9500 . ?
C03L C039 1.3900 . ?
C039 H039 0.9500 . ?
C039 C02G 1.3900 . ?
C6 H6 0.9500 . ?
C6 C39 1.3900 . ?
C6 C1 1.3900 . ?
C39 H39 0.9500 . ?
C39 C13 1.3900 . ?
C13 H13 0.9500 . ?
C13 C16 1.3900 . ?
C16 H16 0.9500 . ?
C16 C14 1.3900 . ?
C14 C1 1.3900 . ?
C1 H1 0.9500 . ?
C018 C03P 1.3900 . ?
C018 C03E 1.3900 . ?
C03P H03P 0.9500 . ?
C03P C02A 1.3900 . ?
C02A H02A 0.9500 . ?
C02A C01G 1.3900 . ?
C01G H01G 0.9500 . ?
C01G C01A 1.3900 . ?
C01A H01A 0.9500 . ?
C01A C03E 1.3900 . ?
C03E H03E 0.9500 . ?
C01C H01C 0.9500 . ?
C01C C01N 1.3900 . ?
C01C C038 1.3900 . ?
C01N H01N 0.9500 . ?
C01N C01F 1.3900 . ?
C01F H01F 0.9500 . ?
C01F C01T 1.3900 . ?
C01T C026 1.3900 . ?
C026 H026 0.9500 . ?
C026 C038 1.3900 . ?
C038 H038 0.9500 . ?
C19 B02P 1.72(10) . ?
C19 B03R 1.65(10) . ?
C19 B15 1.70(10) . ?
C19 B26 1.78(10) . ?
C01Z H01Z 0.9500 . ?
C01Z C03M 1.3900 . ?
C01Z C02K 1.3900 . ?
C03M H03M 0.9500 . ?
C03M C03Q 1.3900 . ?
C03Q H03Q 0.9500 . ?
C03Q C70 1.3900 . ?
C70 C02D 1.3900 . ?
C02D H02D 0.9500 . ?
C02D C02K 1.3900 . ?
C02K H02K 0.9500 . ?
C025 B037 1.68(11) . ?
C025 B03B 1.63(10) . ?
C025 B03H 1.73(12) . ?
C025 B21 1.45(9) . ?
C025 B28 1.72(10) . ?
B027 H027 1.1200 . ?
B027 C029 1.89(12) . ?
B027 B03B 1.70(12) . ?
B027 B03H 1.96(14) . ?
B027 B03I 1.77(12) . ?
B027 B44 1.68(13) . ?
C02O C03X 1.3900 . ?
C02O C045 1.3900 . ?
C03X H03X 0.9500 . ?
C03X C03S 1.3900 . ?
C03S H03S 0.9500 . ?
C03S C03O 1.3900 . ?
C03O H03O 0.9500 . ?
C03O C03V 1.3900 . ?
C03V H03V 0.9500 . ?
C03V C045 1.3900 . ?
C045 H045 0.9500 . ?
C37 H37 0.9500 . ?
C37 C035 1.3900 . ?
C37 C66 1.3900 . ?
C035 H035 0.9500 . ?
C035 C046 1.3900 . ?
C046 C45 1.3900 . ?
C45 H45 0.9500 . ?
C45 C3 1.3900 . ?
C3 H3 0.9500 . ?
C3 C66 1.3900 . ?
C66 H66 0.9500 . ?
C029 B037 1.61(10) . ?
C029 B03H 1.80(12) . ?
C029 B03I 1.67(9) . ?
C029 B18 1.58(10) . ?
B02P H02P 1.1200 . ?
B02P B1 1.73(12) . ?
B02P B03A 1.87(12) . ?
B02P B03R 1.67(11) . ?
B02P B15 1.66(11) . ?
B037 H037 1.1200 . ?
B037 B03H 1.64(12) . ?
B037 B18 1.76(11) . ?
B037 B28 1.82(11) . ?
B1 H1A 1.1200 . ?
B1 B03A 1.80(14) . ?
B1 B15 1.58(13) . ?
B1 C17 1.67(12) . ?
B1 B22 1.74(14) . ?
B03A H03A 1.1200 . ?
B03A B7 1.75(12) . ?
B03A B03R 1.82(13) . ?
B03A B22 1.69(12) . ?
B03B H03B 1.1200 . ?
B03B B03H 1.74(12) . ?
B03B B21 1.64(11) . ?
B03B B44 1.71(12) . ?
B7 H7 1.1200 . ?
B7 B03R 1.87(12) . ?
B7 B26 1.97(12) . ?
B7 B94 1.80(12) . ?
B7 B22 1.73(13) . ?
B03H H03H 1.1200 . ?
B03I H03I 1.1200 . ?
B03I B18 1.78(11) . ?
B03I B44 1.70(11) . ?
B03I B49 1.86(13) . ?
B03R H03R 1.1200 . ?
B03R B26 2.01(13) . ?
B15 H15 1.1200 . ?
B15 C17 1.71(10) . ?
C17 B94 1.79(11) . ?
C17 B22 1.68(12) . ?
B18 H18 1.1200 . ?
B18 B28 1.76(11) . ?
B18 B49 1.76(12) . ?
B21 H21 1.1200 . ?
B21 B28 1.67(11) . ?
B21 B44 1.76(12) . ?
B21 B49 1.71(12) . ?
B26 H26 1.1200 . ?
B26 B94 1.70(12) . ?
B28 H28 1.1200 . ?
B28 B49 1.75(12) . ?
B44 H44 1.1200 . ?
B44 B49 1.69(13) . ?
B49 H49 1.1200 . ?
B94 H94 1.1200 . ?
B94 B22 1.74(13) . ?
B22 H22 1.1200 . ?

loop_
_geom_torsion_atom_site_label_1
_geom_torsion_atom_site_label_2
_geom_torsion_atom_site_label_3
_geom_torsion_atom_site_label_4
_geom_torsion
_geom_torsion_site_symmetry_1
_geom_torsion_site_symmetry_2
_geom_torsion_site_symmetry_3
_geom_torsion_site_symmetry_4
_geom_torsion_publ_flag
Au4 P00S C02G C014 -20(3) . . . . ?
Au4 P00S C02G C039 169(2) . . . . ?
Au4 P00S C01T C01F -35(3) . . . . ?
Au4 P00S C01T C026 139(2) . . . . ?
Au4 P00S C025 B037 37(5) . . . . ?
Au4 P00S C025 B03B 172(6) . . . . ?
Au4 P00S C025 B03H 100(5) . . . . ?
Au4 P00S C025 B21 -105(6) . . . . ?
Au4 P00S C025 B28 -33(5) . . . . ?
Au8 P00M C70 C03Q 166(2) . . . . ?
Au8 P00M C70 C02D -17(3) . . . . ?
Au8 P00M C02O C03X 168(2) . . . . ?
Au8 P00M C02O C045 -19(3) . . . . ?
Au8 P00M C17 B5 101(6) . . . . ?
Au8 P00M C17 B1 -30(6) . . . . ?
Au8 P00M C17 B15 31(5) . . . . ?
Au8 P00M C17 B94 -176(5) . . . . ?
Au8 P00M C17 B22 -101(6) . . . . ?
Au1 P00N C018 C03P -136(3) . . . . ?
Au1 P00N C018 C03E 44(3) . . . . ?
Au1 P00N C046 C035 163(3) . . . . ?
Au1 P00N C046 C45 -22(3) . . . . ?
Au6 P00U C25 C00Z -12(3) . . . . ?
Au6 P00U C25 C03J 170(2) . . . . ?
Au6 P00U C14 C16 37(3) . . . . ?
Au6 P00U C14 C1 -136(3) . . . . ?
Au6 P00U C19 B5 -96(5) . . . . ?
Au6 P00U C19 B02P 40(5) . . . . ?
Au6 P00U C19 B03R 107(5) . . . . ?
Au6 P00U C19 B15 -26(5) . . . . ?
Au6 P00U C19 B26 -169(4) . . . . ?
P00M C70 C02D C02K -177(3) . . . . ?
P00M C02O C03X C03S 173(3) . . . . ?
P00M C02O C045 C03V -173(3) . . . . ?
P00M C17 B94 B5 -116(7) . . . . ?
P00M C17 B94 B7 145(5) . . . . ?
P00M C17 B94 B26 -144(6) . . . . ?
P00M C17 B94 B22 110(7) . . . . ?
P00M C17 B22 B1 100(7) . . . . ?
P00M C17 B22 B03A 135(6) . . . . ?
P00M C17 B22 B7 -157(5) . . . . ?
P00M C17 B22 B94 -118(6) . . . . ?
P00N C018 C03P C02A -180(4) . . . . ?
P00N C018 C03E C01A 180(3) . . . . ?
P00N C046 C45 C3 -176(3) . . . . ?
P00N C029 B037 C025 -153(5) . . . . ?
P00N C029 B037 B03H -104(6) . . . . ?
P00N C029 B037 B18 113(6) . . . . ?
P00N C029 B037 B28 146(5) . . . . ?
P00N C029 B03H C025 154(5) . . . . ?
P00N C029 B03H B027 -110(6) . . . . ?
P00N C029 B03H B037 108(6) . . . . ?
P00N C029 B03H B03B -150(5) . . . . ?
P00N C029 B03I B027 107(6) . . . . ?
P00N C029 B03I B18 -113(6) . . . . ?
P00N C029 B03I B44 152(5) . . . . ?
P00N C029 B03I B49 -150(5) . . . . ?
P00N C029 B18 B037 -110(6) . . . . ?
P00N C029 B18 B03I 109(6) . . . . ?
P00N C029 B18 B28 -146(5) . . . . ?
P00N C029 B18 B49 151(5) . . . . ?
P00S C01T C026 C038 -173(3) . . . . ?
P00S C025 B037 C029 157(5) . . . . ?
P00S C025 B037 B03H 105(6) . . . . ?
P00S C025 B037 B18 -145(5) . . . . ?
P00S C025 B037 B28 -106(5) . . . . ?
P00S C025 B03B B027 -144(6) . . . . ?
P00S C025 B03B B03H -99(7) . . . . ?
P00S C025 B03B B21 116(8) . . . . ?
P00S C025 B03B B44 153(6) . . . . ?
P00S C025 B03H B027 156(5) . . . . ?
P00S C025 B03H C029 -143(5) . . . . ?
P00S C025 B03H B037 -101(6) . . . . ?
P00S C025 B03H B03B 122(6) . . . . ?
P00S C025 B21 B03B -120(7) . . . . ?
P00S C025 B21 B28 99(7) . . . . ?
P00S C025 B21 B44 -157(6) . . . . ?
P00S C025 B21 B49 139(6) . . . . ?
P00S C025 B28 B037 104(6) . . . . ?
P00S C025 B28 B18 143(5) . . . . ?
P00S C025 B28 B21 -120(6) . . . . ?
P00S C025 B28 B49 -156(5) . . . . ?
P00U C25 C03J C021 178(3) . . . . ?
P00U C14 C1 C6 173(4) . . . . ?
P00U C19 B02P B1 -146(5) . . . . ?
P00U C19 B02P B03A 152(4) . . . . ?
P00U C19 B02P B03R 110(6) . . . . ?
P00U C19 B02P B15 -108(5) . . . . ?
P00U C19 B03R B02P -104(5) . . . . ?
P00U C19 B03R B03A -149(5) . . . . ?
P00U C19 B03R B7 151(5) . . . . ?
P00U C19 B03R B26 114(5) . . . . ?
P00U C19 B15 B5 -113(6) . . . . ?
P00U C19 B15 B02P 104(5) . . . . ?
P00U C19 B15 B1 148(6) . . . . ?
P00U C19 B15 C17 -148(5) . . . . ?
P00U C19 B26 B5 113(6) . . . . ?
P00U C19 B26 B7 -147(4) . . . . ?
P00U C19 B26 B03R -113(6) . . . . ?
P00U C19 B26 B94 154(5) . . . . ?
C00Z C25 C03J C021 0.0 . . . . ?
C25 P00U C14 C16 165(3) . . . . ?
C25 P00U C14 C1 -8(4) . . . . ?
C25 P00U C19 B5 144(5) . . . . ?
C25 P00U C19 B02P -80(5) . . . . ?
C25 P00U C19 B03R -13(6) . . . . ?
C25 P00U C19 B15 -146(5) . . . . ?
C25 P00U C19 B26 71(5) . . . . ?
C25 C00Z C044 C69 0.0 . . . . ?
C25 C03J C021 C69 0.0 . . . . ?
C03J C021 C69 C044 0.0 . . . . ?
C021 C69 C044 C00Z 0.0 . . . . ?
C044 C00Z C25 P00U -178(3) . . . . ?
C044 C00Z C25 C03J 0.0 . . . . ?
B5 C19 B02P B1 -4(7) . . . . ?
B5 C19 B02P B03A -66(6) . . . . ?
B5 C19 B02P B03R -108(6) . . . . ?
B5 C19 B02P B15 34(6) . . . . ?
B5 C19 B03R B02P 98(6) . . . . ?
B5 C19 B03R B03A 53(8) . . . . ?
B5 C19 B03R B7 -7(8) . . . . ?
B5 C19 B03R B26 -44(5) . . . . ?
B5 C19 B15 B02P -143(6) . . . . ?
B5 C19 B15 B1 -98(8) . . . . ?
B5 C19 B15 C17 -35(5) . . . . ?
B5 C19 B26 B7 100(6) . . . . ?
B5 C19 B26 B03R 133(6) . . . . ?
B5 C19 B26 B94 41(6) . . . . ?
B5 B15 C17 P00M 117(6) . . . . ?
B5 B15 C17 B1 -142(8) . . . . ?
B5 B15 C17 B94 -39(6) . . . . ?
B5 B15 C17 B22 -104(7) . . . . ?
B5 C17 B94 B7 -99(6) . . . . ?
B5 C17 B94 B26 -28(6) . . . . ?
B5 C17 B94 B22 -135(7) . . . . ?
B5 C17 B22 B1 -99(7) . . . . ?
B5 C17 B22 B03A -64(8) . . . . ?
B5 C17 B22 B7 4(9) . . . . ?
B5 C17 B22 B94 43(6) . . . . ?
B5 B26 B94 B7 126(6) . . . . ?
B5 B26 B94 C17 26(5) . . . . ?
B5 B26 B94 B22 85(7) . . . . ?
B5 B94 B22 B1 0(8) . . . . ?
B5 B94 B22 B03A 69(8) . . . . ?
B5 B94 B22 B7 104(6) . . . . ?
B5 B94 B22 C17 -34(5) . . . . ?
C014 C03Y C27 C03L 0.0 . . . . ?
C03Y C014 C02G P00S -171(3) . . . . ?
C03Y C014 C02G C039 0.0 . . . . ?
C03Y C27 C03L C039 0.0 . . . . ?
C27 C03L C039 C02G 0.0 . . . . ?
C03L C039 C02G P00S 170(4) . . . . ?
C03L C039 C02G C014 0.0 . . . . ?
C02G P00S C01T C01F -159(3) . . . . ?
C02G P00S C01T C026 14(4) . . . . ?
C02G P00S C025 B037 163(5) . . . . ?
C02G P00S C025 B03B -63(7) . . . . ?
C02G P00S C025 B03H -135(5) . . . . ?
C02G P00S C025 B21 20(7) . . . . ?
C02G P00S C025 B28 92(5) . . . . ?
C02G C014 C03Y C27 0.0 . . . . ?
C6 C39 C13 C16 0.0 . . . . ?
C39 C6 C1 C14 0.0 . . . . ?
C39 C13 C16 C14 0.0 . . . . ?
C13 C16 C14 P00U -174(3) . . . . ?
C13 C16 C14 C1 0.0 . . . . ?
C16 C14 C1 C6 0.0 . . . . ?
C14 P00U C25 C00Z -140(3) . . . . ?
C14 P00U C25 C03J 42(4) . . . . ?
C14 P00U C19 B5 24(6) . . . . ?
C14 P00U C19 B02P 161(4) . . . . ?
C14 P00U C19 B03R -132(5) . . . . ?
C14 P00U C19 B15 95(5) . . . . ?
C14 P00U C19 B26 -48(5) . . . . ?
C1 C6 C39 C13 0.0 . . . . ?
C018 P00N C046 C035 41(4) . . . . ?
C018 P00N C046 C45 -144(2) . . . . ?
C018 C03P C02A C01G 0.0 . . . . ?
C03P C018 C03E C01A 0.0 . . . . ?
C03P C02A C01G C01A 0.0 . . . . ?
C02A C01G C01A C03E 0.0 . . . . ?
C01G C01A C03E C018 0.0 . . . . ?
C03E C018 C03P C02A 0.0 . . . . ?
C01C C01N C01F C01T 0.0 . . . . ?
C01N C01C C038 C026 0.0 . . . . ?
C01N C01F C01T P00S 174(3) . . . . ?
C01N C01F C01T C026 0.0 . . . . ?
C01F C01T C026 C038 0.0 . . . . ?
C01T P00S C02G C014 101(3) . . . . ?
C01T P00S C02G C039 -70(4) . . . . ?
C01T P00S C025 B037 -84(5) . . . . ?
C01T P00S C025 B03B 51(7) . . . . ?
C01T P00S C025 B03H -21(6) . . . . ?
C01T P00S C025 B21 134(6) . . . . ?
C01T P00S C025 B28 -154(4) . . . . ?
C01T C026 C038 C01C 0.0 . . . . ?
C038 C01C C01N C01F 0.0 . . . . ?
C19 P00U C25 C00Z 108(3) . . . . ?
C19 P00U C25 C03J -69(3) . . . . ?
C19 P00U C14 C16 -84(3) . . . . ?
C19 P00U C14 C1 103(3) . . . . ?
C19 B5 B15 B02P 35(5) . . . . ?
C19 B5 B15 B1 103(7) . . . . ?
C19 B5 B15 C17 138(6) . . . . ?
C19 B5 C17 P00M -141(5) . . . . ?
C19 B5 C17 B1 -8(8) . . . . ?
C19 B5 C17 B15 -40(6) . . . . ?
C19 B5 C17 B94 99(7) . . . . ?
C19 B5 C17 B22 59(8) . . . . ?
C19 B5 B26 B7 -91(5) . . . . ?
C19 B5 B26 B03R -35(4) . . . . ?
C19 B5 B26 B94 -136(6) . . . . ?
C19 B5 B94 B7 -11(8) . . . . ?
C19 B5 B94 C17 -106(6) . . . . ?
C19 B5 B94 B26 41(6) . . . . ?
C19 B5 B94 B22 -70(7) . . . . ?
C19 B02P B1 B03A -100(6) . . . . ?
C19 B02P B1 B15 40(6) . . . . ?
C19 B02P B1 C17 -1(8) . . . . ?
C19 B02P B1 B22 -63(7) . . . . ?
C19 B02P B03A B1 96(6) . . . . ?
C19 B02P B03A B7 -5(7) . . . . ?
C19 B02P B03A B03R -41(5) . . . . ?
C19 B02P B03A B22 58(7) . . . . ?
C19 B02P B03R B03A 132(6) . . . . ?
C19 B02P B03R B7 98(6) . . . . ?
C19 B02P B03R B26 33(5) . . . . ?
C19 B02P B15 B5 -33(5) . . . . ?
C19 B02P B15 B1 -133(7) . . . . ?
C19 B02P B15 C17 -93(6) . . . . ?
C19 B15 C17 P00M 153(5) . . . . ?
C19 B15 C17 B5 36(5) . . . . ?
C19 B15 C17 B1 -106(7) . . . . ?
C19 B15 C17 B94 -4(7) . . . . ?
C19 B15 C17 B22 -68(7) . . . . ?
C19 B26 B94 B5 -36(5) . . . . ?
C19 B26 B94 B7 89(6) . . . . ?
C19 B26 B94 C17 -10(7) . . . . ?
C19 B26 B94 B22 49(8) . . . . ?
C01Z C03M C03Q C70 0.0 . . . . ?
C03M C01Z C02K C02D 0.0 . . . . ?
C03M C03Q C70 P00M 177(4) . . . . ?
C03M C03Q C70 C02D 0.0 . . . . ?
C03Q C70 C02D C02K 0.0 . . . . ?
C70 P00M C02O C03X 42(3) . . . . ?
C70 P00M C02O C045 -145(3) . . . . ?
C70 P00M C17 B5 -135(6) . . . . ?
C70 P00M C17 B1 94(5) . . . . ?
C70 P00M C17 B15 155(4) . . . . ?
C70 P00M C17 B94 -52(6) . . . . ?
C70 P00M C17 B22 23(7) . . . . ?
C70 C02D C02K C01Z 0.0 . . . . ?
C02K C01Z C03M C03Q 0.0 . . . . ?
C025 P00S C02G C014 -145(3) . . . . ?
C025 P00S C02G C039 44(4) . . . . ?
C025 P00S C01T C01F 89(3) . . . . ?
C025 P00S C01T C026 -98(3) . . . . ?
C025 B037 B03H B027 92(6) . . . . ?
C025 B037 B03H C029 126(6) . . . . ?
C025 B037 B03H B03B 36(5) . . . . ?
C025 B037 B18 C029 -102(6) . . . . ?
C025 B037 B18 B03I -68(7) . . . . ?
C025 B037 B18 B28 40(5) . . . . ?
C025 B037 B18 B49 -1(7) . . . . ?
C025 B037 B28 B18 -133(6) . . . . ?
C025 B037 B28 B21 -32(5) . . . . ?
C025 B037 B28 B49 -93(6) . . . . ?
C025 B03B B03H B027 -137(7) . . . . ?
C025 B03B B03H C029 -94(6) . . . . ?
C025 B03B B03H B037 -37(6) . . . . ?
C025 B03B B21 B28 40(6) . . . . ?
C025 B03B B21 B44 140(7) . . . . ?
C025 B03B B21 B49 109(8) . . . . ?
C025 B03B B44 B027 112(7) . . . . ?
C025 B03B B44 B03I 70(7) . . . . ?
C025 B03B B44 B21 -32(5) . . . . ?
C025 B03B B44 B49 -1(8) . . . . ?
C025 B21 B28 B037 35(5) . . . . ?
C025 B21 B28 B18 95(6) . . . . ?
C025 B21 B28 B49 138(7) . . . . ?
C025 B21 B44 B027 5(9) . . . . ?
C025 B21 B44 B03B 38(6) . . . . ?
C025 B21 B44 B03I -62(8) . . . . ?
C025 B21 B44 B49 -107(8) . . . . ?
C025 B21 B49 B03I 62(8) . . . . ?
C025 B21 B49 B18 1(9) . . . . ?
C025 B21 B49 B28 -42(6) . . . . ?
C025 B21 B49 B44 101(8) . . . . ?
C025 B28 B49 B03I -64(7) . . . . ?
C025 B28 B49 B18 -98(6) . . . . ?
C025 B28 B49 B21 31(5) . . . . ?
C025 B28 B49 B44 -3(8) . . . . ?
B027 C029 B037 C025 -13(8) . . . . ?
B027 C029 B037 B03H 37(6) . . . . ?
B027 C029 B037 B18 -107(6) . . . . ?
B027 C029 B037 B28 -74(7) . . . . ?
B027 C029 B03H C025 -97(6) . . . . ?
B027 C029 B03H B037 -142(7) . . . . ?
B027 C029 B03H B03B -40(5) . . . . ?
B027 C029 B03I B18 140(6) . . . . ?
B027 C029 B03I B44 45(5) . . . . ?
B027 C029 B03I B49 103(6) . . . . ?
B027 C029 B18 B037 104(6) . . . . ?
B027 C029 B18 B03I -37(6) . . . . ?
B027 C029 B18 B28 68(7) . . . . ?
B027 C029 B18 B49 5(8) . . . . ?
B027 B03B B03H C025 137(7) . . . . ?
B027 B03B B03H C029 44(6) . . . . ?
B027 B03B B03H B037 100(7) . . . . ?
B027 B03B B21 C025 -106(7) . . . . ?
B027 B03B B21 B28 -66(8) . . . . ?
B027 B03B B21 B44 34(6) . . . . ?
B027 B03B B21 B49 2(9) . . . . ?
B027 B03B B44 B03I -42(6) . . . . ?
B027 B03B B44 B21 -144(7) . . . . ?
B027 B03B B44 B49 -112(8) . . . . ?
B027 B03I B18 C029 39(6) . . . . ?
B027 B03I B18 B037 5(8) . . . . ?
B027 B03I B18 B28 -62(7) . . . . ?
B027 B03I B18 B49 -96(6) . . . . ?
B027 B03I B44 B03B 40(6) . . . . ?
B027 B03I B44 B21 101(7) . . . . ?
B027 B03I B44 B49 142(7) . . . . ?
B027 B03I B49 B18 104(6) . . . . ?
B027 B03I B49 B21 9(8) . . . . ?
B027 B03I B49 B28 70(7) . . . . ?
B027 B03I B49 B44 -33(6) . . . . ?
B027 B44 B49 B03I 38(7) . . . . ?
B027 B44 B49 B18 1(10) . . . . ?
B027 B44 B49 B21 -95(8) . . . . ?
B027 B44 B49 B28 -63(9) . . . . ?
C02O P00M C70 C03Q -68(3) . . . . ?
C02O P00M C70 C02D 110(3) . . . . ?
C02O P00M C17 B5 -18(6) . . . . ?
C02O P00M C17 B1 -149(5) . . . . ?
C02O P00M C17 B15 -88(5) . . . . ?
C02O P00M C17 B94 65(6) . . . . ?
C02O P00M C17 B22 140(6) . . . . ?
C02O C03X C03S C03O 0.0 . . . . ?
C03X C02O C045 C03V 0.0 . . . . ?
C03X C03S C03O C03V 0.0 . . . . ?
C03S C03O C03V C045 0.0 . . . . ?
C03O C03V C045 C02O 0.0 . . . . ?
C045 C02O C03X C03S 0.0 . . . . ?
C37 C035 C046 P00N 175(4) . . . . ?
C37 C035 C046 C45 0.0 . . . . ?
C035 C37 C66 C3 0.0 . . . . ?
C035 C046 C45 C3 0.0 . . . . ?
C046 P00N C018 C03P -9(4) . . . . ?
C046 P00N C018 C03E 171(3) . . . . ?
C046 C45 C3 C66 0.0 . . . . ?
C45 C3 C66 C37 0.0 . . . . ?
C66 C37 C035 C046 0.0 . . . . ?
C029 P00N C018 C03P 105(4) . . . . ?
C029 P00N C018 C03E -75(3) . . . . ?
C029 P00N C046 C035 -78(4) . . . . ?
C029 P00N C046 C45 97(3) . . . . ?
C029 B027 B03B C025 1(8) . . . . ?
C029 B027 B03B B03H -41(5) . . . . ?
C029 B027 B03B B21 59(7) . . . . ?
C029 B027 B03B B44 94(6) . . . . ?
C029 B027 B03I B18 -34(5) . . . . ?
C029 B027 B03I B44 -126(7) . . . . ?
C029 B027 B03I B49 -94(6) . . . . ?
C029 B027 B44 B03B -94(6) . . . . ?
C029 B027 B44 B03I 41(5) . . . . ?
C029 B027 B44 B21 -62(7) . . . . ?
C029 B027 B44 B49 2(9) . . . . ?
C029 B037 B03H C025 -126(6) . . . . ?
C029 B037 B03H B027 -34(6) . . . . ?
C029 B037 B03H B03B -90(6) . . . . ?
C029 B037 B18 B03I 35(5) . . . . ?
C029 B037 B18 B28 142(7) . . . . ?
C029 B037 B18 B49 101(7) . . . . ?
C029 B037 B28 C025 101(6) . . . . ?
C029 B037 B28 B18 -32(5) . . . . ?
C029 B037 B28 B21 69(6) . . . . ?
C029 B037 B28 B49 8(7) . . . . ?
C029 B03I B18 B037 -34(5) . . . . ?
C029 B03I B18 B28 -100(6) . . . . ?
C029 B03I B18 B49 -135(6) . . . . ?
C029 B03I B44 B027 -50(6) . . . . ?
C029 B03I B44 B03B -9(7) . . . . ?
C029 B03I B44 B21 51(7) . . . . ?
C029 B03I B44 B49 93(6) . . . . ?
C029 B03I B49 B18 36(5) . . . . ?
C029 B03I B49 B21 -59(7) . . . . ?
C029 B03I B49 B28 2(7) . . . . ?
C029 B03I B49 B44 -101(6) . . . . ?
C029 B18 B28 C025 -5(7) . . . . ?
C029 B18 B28 B037 34(6) . . . . ?
C029 B18 B28 B21 -56(7) . . . . ?
C029 B18 B28 B49 -100(7) . . . . ?
C029 B18 B49 B03I -40(5) . . . . ?
C029 B18 B49 B21 61(7) . . . . ?
C029 B18 B49 B28 103(7) . . . . ?
C029 B18 B49 B44 -3(8) . . . . ?
B02P C19 B03R B03A -45(5) . . . . ?
B02P C19 B03R B7 -105(6) . . . . ?
B02P C19 B03R B26 -142(5) . . . . ?
B02P C19 B15 B5 143(6) . . . . ?
B02P C19 B15 B1 44(6) . . . . ?
B02P C19 B15 C17 108(6) . . . . ?
B02P C19 B26 B5 -97(6) . . . . ?
B02P C19 B26 B7 3(7) . . . . ?
B02P C19 B26 B03R 37(5) . . . . ?
B02P C19 B26 B94 -56(7) . . . . ?
B02P B1 B03A B7 99(7) . . . . ?
B02P B1 B03A B03R 34(5) . . . . ?
B02P B1 B03A B22 136(7) . . . . ?
B02P B1 B15 B5 -104(7) . . . . ?
B02P B1 B15 C19 -43(6) . . . . ?
B02P B1 B15 C17 -136(7) . . . . ?
B02P B1 C17 P00M 145(6) . . . . ?
B02P B1 C17 B5 5(9) . . . . ?
B02P B1 C17 B15 39(6) . . . . ?
B02P B1 C17 B94 -64(8) . . . . ?
B02P B1 C17 B22 -99(8) . . . . ?
B02P B1 B22 B03A -40(6) . . . . ?
B02P B1 B22 B7 -1(9) . . . . ?
B02P B1 B22 C17 103(7) . . . . ?
B02P B1 B22 B94 67(9) . . . . ?
B02P B03A B7 B03R -32(5) . . . . ?
B02P B03A B7 B26 7(7) . . . . ?
B02P B03A B7 B94 64(7) . . . . ?
B02P B03A B7 B22 97(7) . . . . ?
B02P B03A B03R C19 44(5) . . . . ?
B02P B03A B03R B7 141(6) . . . . ?
B02P B03A B03R B26 105(6) . . . . ?
B02P B03A B22 B1 36(6) . . . . ?
B02P B03A B22 B7 -102(6) . . . . ?
B02P B03A B22 C17 3(8) . . . . ?
B02P B03A B22 B94 -67(8) . . . . ?
B02P B15 C17 P00M -143(5) . . . . ?
B02P B15 C17 B5 100(7) . . . . ?
B02P B15 C17 B1 -42(7) . . . . ?
B02P B15 C17 B94 60(7) . . . . ?
B02P B15 C17 B22 -4(8) . . . . ?
B037 C025 B03B B027 -8(9) . . . . ?
B037 C025 B03B B03H 37(6) . . . . ?
B037 C025 B03B B21 -108(7) . . . . ?
B037 C025 B03B B44 -71(7) . . . . ?
B037 C025 B03H B027 -103(7) . . . . ?
B037 C025 B03H C029 -42(5) . . . . ?
B037 C025 B03H B03B -137(7) . . . . ?
B037 C025 B21 B03B 99(7) . . . . ?
B037 C025 B21 B28 -43(6) . . . . ?
B037 C025 B21 B44 62(8) . . . . ?
B037 C025 B21 B49 -2(9) . . . . ?
B037 C025 B28 B18 39(5) . . . . ?
B037 C025 B28 B21 136(7) . . . . ?
B037 C025 B28 B49 101(6) . . . . ?
B037 C029 B03H C025 45(5) . . . . ?
B037 C029 B03H B027 142(7) . . . . ?
B037 C029 B03H B03B 102(7) . . . . ?
B037 C029 B03I B027 -98(7) . . . . ?
B037 C029 B03I B18 42(6) . . . . ?
B037 C029 B03I B44 -54(8) . . . . ?
B037 C029 B03I B49 4(8) . . . . ?
B037 C029 B18 B03I -141(6) . . . . ?
B037 C029 B18 B28 -36(6) . . . . ?
B037 C029 B18 B49 -99(7) . . . . ?
B037 B18 B28 C025 -38(5) . . . . ?
B037 B18 B28 B21 -90(6) . . . . ?
B037 B18 B28 B49 -134(6) . . . . ?
B037 B18 B49 B03I -101(6) . . . . ?
B037 B18 B49 B21 0(7) . . . . ?
B037 B18 B49 B28 42(6) . . . . ?
B037 B18 B49 B44 -64(7) . . . . ?
B037 B28 B49 B03I -6(7) . . . . ?
B037 B28 B49 B18 -40(5) . . . . ?
B037 B28 B49 B21 89(6) . . . . ?
B037 B28 B49 B44 55(8) . . . . ?
B1 B02P B03A B7 -101(7) . . . . ?
B1 B02P B03A B03R -136(7) . . . . ?
B1 B02P B03A B22 -38(6) . . . . ?
B1 B02P B03R C19 -93(6) . . . . ?
B1 B02P B03R B03A 39(6) . . . . ?
B1 B02P B03R B7 5(8) . . . . ?
B1 B02P B03R B26 -60(7) . . . . ?
B1 B02P B15 B5 100(8) . . . . ?
B1 B02P B15 C19 133(7) . . . . ?
B1 B02P B15 C17 40(6) . . . . ?
B1 B03A B7 B03R -91(7) . . . . ?
B1 B03A B7 B26 -52(7) . . . . ?
B1 B03A B7 B94 5(8) . . . . ?
B1 B03A B7 B22 37(7) . . . . ?
B1 B03A B03R C19 9(8) . . . . ?
B1 B03A B03R B02P -36(6) . . . . ?
B1 B03A B03R B7 106(7) . . . . ?
B1 B03A B03R B26 69(7) . . . . ?
B1 B03A B22 B7 -138(7) . . . . ?
B1 B03A B22 C17 -34(7) . . . . ?
B1 B03A B22 B94 -103(8) . . . . ?
B1 B15 C17 P00M -101(7) . . . . ?
B1 B15 C17 B5 142(8) . . . . ?
B1 B15 C17 B94 102(7) . . . . ?
B1 B15 C17 B22 38(7) . . . . ?
B1 C17 B94 B5 99(7) . . . . ?
B1 C17 B94 B7 -1(8) . . . . ?
B1 C17 B94 B26 70(8) . . . . ?
B1 C17 B94 B22 -36(7) . . . . ?
B1 C17 B22 B03A 35(7) . . . . ?
B1 C17 B22 B7 103(8) . . . . ?
B1 C17 B22 B94 142(7) . . . . ?
B03A B02P B1 B15 140(7) . . . . ?
B03A B02P B1 C17 99(8) . . . . ?
B03A B02P B1 B22 37(6) . . . . ?
B03A B02P B03R C19 -132(6) . . . . ?
B03A B02P B03R B7 -34(6) . . . . ?
B03A B02P B03R B26 -99(6) . . . . ?
B03A B02P B15 B5 65(7) . . . . ?
B03A B02P B15 C19 98(5) . . . . ?
B03A B02P B15 B1 -35(7) . . . . ?
B03A B02P B15 C17 5(7) . . . . ?
B03A B1 B15 B5 -66(8) . . . . ?
B03A B1 B15 C19 -5(9) . . . . ?
B03A B1 B15 B02P 38(6) . . . . ?
B03A B1 B15 C17 -98(8) . . . . ?
B03A B1 C17 P00M -148(5) . . . . ?
B03A B1 C17 B5 72(7) . . . . ?
B03A B1 C17 B15 107(8) . . . . ?
B03A B1 C17 B94 3(9) . . . . ?
B03A B1 C17 B22 -32(6) . . . . ?
B03A B1 B22 B7 39(7) . . . . ?
B03A B1 B22 C17 143(7) . . . . ?
B03A B1 B22 B94 107(8) . . . . ?
B03A B7 B03R C19 103(7) . . . . ?
B03A B7 B03R B02P 37(6) . . . . ?
B03A B7 B03R B26 139(6) . . . . ?
B03A B7 B94 B5 -57(7) . . . . ?
B03A B7 B94 C17 -3(8) . . . . ?
B03A B7 B94 B26 -103(7) . . . . ?
B03A B7 B94 B22 32(6) . . . . ?
B03A B7 B22 B1 -40(7) . . . . ?
B03A B7 B22 C17 -104(8) . . . . ?
B03A B7 B22 B94 -143(7) . . . . ?
B03B C025 B037 C029 13(8) . . . . ?
B03B C025 B037 B03H -39(6) . . . . ?
B03B C025 B037 B18 71(7) . . . . ?
B03B C025 B037 B28 110(6) . . . . ?
B03B C025 B03H B027 34(5) . . . . ?
B03B C025 B03H C029 94(6) . . . . ?
B03B C025 B03H B037 137(7) . . . . ?
B03B C025 B21 B28 -141(6) . . . . ?
B03B C025 B21 B44 -37(6) . . . . ?
B03B C025 B21 B49 -101(7) . . . . ?
B03B C025 B28 B037 -98(7) . . . . ?
B03B C025 B28 B18 -59(7) . . . . ?
B03B C025 B28 B21 39(6) . . . . ?
B03B C025 B28 B49 3(8) . . . . ?
B03B B027 C029 P00N 148(5) . . . . ?
B03B B027 C029 B037 7(7) . . . . ?
B03B B027 C029 B03H 41(5) . . . . ?
B03B B027 C029 B03I -105(6) . . . . ?
B03B B027 C029 B18 -65(7) . . . . ?
B03B B027 B03I C029 86(6) . . . . ?
B03B B027 B03I B18 52(7) . . . . ?
B03B B027 B03I B44 -40(6) . . . . ?
B03B B027 B03I B49 -8(8) . . . . ?
B03B B027 B44 B03I 135(7) . . . . ?
B03B B027 B44 B21 31(6) . . . . ?
B03B B027 B44 B49 95(8) . . . . ?
B03B B21 B28 C025 -39(6) . . . . ?
B03B B21 B28 B037 -4(8) . . . . ?
B03B B21 B28 B18 56(7) . . . . ?
B03B B21 B28 B49 99(8) . . . . ?
B03B B21 B44 B027 -33(6) . . . . ?
B03B B21 B44 B03I -100(7) . . . . ?
B03B B21 B44 B49 -145(7) . . . . ?
B03B B21 B49 B03I -7(8) . . . . ?
B03B B21 B49 B18 -68(7) . . . . ?
B03B B21 B49 B28 -111(7) . . . . ?
B03B B21 B49 B44 32(6) . . . . ?
B03B B44 B49 B03I 103(7) . . . . ?
B03B B44 B49 B18 65(8) . . . . ?
B03B B44 B49 B21 -30(6) . . . . ?
B03B B44 B49 B28 2(9) . . . . ?
B7 B03A B03R C19 -97(6) . . . . ?
B7 B03A B03R B02P -141(6) . . . . ?
B7 B03A B03R B26 -37(6) . . . . ?
B7 B03A B22 B1 138(7) . . . . ?
B7 B03A B22 C17 105(8) . . . . ?
B7 B03A B22 B94 35(7) . . . . ?
B7 B26 B94 B5 -126(6) . . . . ?
B7 B26 B94 C17 -100(6) . . . . ?
B7 B26 B94 B22 -40(6) . . . . ?
B7 B94 B22 B1 -104(8) . . . . ?
B7 B94 B22 B03A -35(7) . . . . ?
B7 B94 B22 C17 -138(7) . . . . ?
B03H C025 B037 C029 52(6) . . . . ?
B03H C025 B037 B18 110(7) . . . . ?
B03H C025 B037 B28 150(6) . . . . ?
B03H C025 B03B B027 -45(7) . . . . ?
B03H C025 B03B B21 -145(7) . . . . ?
B03H C025 B03B B44 -108(7) . . . . ?
B03H C025 B21 B03B 35(7) . . . . ?
B03H C025 B21 B28 -107(7) . . . . ?
B03H C025 B21 B44 -2(9) . . . . ?
B03H C025 B21 B49 -66(9) . . . . ?
B03H C025 B28 B037 -28(6) . . . . ?
B03H C025 B28 B18 11(7) . . . . ?
B03H C025 B28 B21 108(7) . . . . ?
B03H C025 B28 B49 72(7) . . . . ?
B03H B027 C029 P00N 107(6) . . . . ?
B03H B027 C029 B037 -34(6) . . . . ?
B03H B027 C029 B03I -146(6) . . . . ?
B03H B027 C029 B18 -106(7) . . . . ?
B03H B027 B03B C025 42(6) . . . . ?
B03H B027 B03B B21 100(7) . . . . ?
B03H B027 B03B B44 135(7) . . . . ?
B03H B027 B03I C029 28(5) . . . . ?
B03H B027 B03I B18 -6(7) . . . . ?
B03H B027 B03I B44 -98(7) . . . . ?
B03H B027 B03I B49 -66(7) . . . . ?
B03H B027 B44 B03B -37(6) . . . . ?
B03H B027 B44 B03I 98(6) . . . . ?
B03H B027 B44 B21 -6(8) . . . . ?
B03H B027 B44 B49 58(9) . . . . ?
B03H C029 B037 C025 -49(6) . . . . ?
B03H C029 B037 B18 -144(6) . . . . ?
B03H C029 B037 B28 -110(7) . . . . ?
B03H C029 B03I B027 -33(6) . . . . ?
B03H C029 B03I B18 107(7) . . . . ?
B03H C029 B03I B44 11(8) . . . . ?
B03H C029 B03I B49 69(7) . . . . ?
B03H C029 B18 B037 33(6) . . . . ?
B03H C029 B18 B03I -108(6) . . . . ?
B03H C029 B18 B28 -3(8) . . . . ?
B03H C029 B18 B49 -66(7) . . . . ?
B03H B037 B18 C029 -37(6) . . . . ?
B03H B037 B18 B03I -2(8) . . . . ?
B03H B037 B18 B28 105(7) . . . . ?
B03H B037 B18 B49 65(8) . . . . ?
B03H B037 B28 C025 30(6) . . . . ?
B03H B037 B28 B18 -104(7) . . . . ?
B03H B037 B28 B21 -3(8) . . . . ?
B03H B037 B28 B49 -64(8) . . . . ?
B03H B03B B21 C025 -32(6) . . . . ?
B03H B03B B21 B28 8(9) . . . . ?
B03H B03B B21 B44 108(7) . . . . ?
B03H B03B B21 B49 77(7) . . . . ?
B03H B03B B44 B027 46(7) . . . . ?
B03H B03B B44 B03I 4(9) . . . . ?
B03H B03B B44 B21 -97(7) . . . . ?
B03H B03B B44 B49 -66(8) . . . . ?
B03I B027 C029 P00N -107(6) . . . . ?
B03I B027 C029 B037 113(7) . . . . ?
B03I B027 C029 B03H 146(6) . . . . ?
B03I B027 C029 B18 40(6) . . . . ?
B03I B027 B03B C025 -54(8) . . . . ?
B03I B027 B03B B03H -96(7) . . . . ?
B03I B027 B03B B21 4(8) . . . . ?
B03I B027 B03B B44 39(6) . . . . ?
B03I B027 B44 B03B -135(7) . . . . ?
B03I B027 B44 B21 -103(7) . . . . ?
B03I B027 B44 B49 -39(7) . . . . ?
B03I C029 B037 C025 53(8) . . . . ?
B03I C029 B037 B03H 102(7) . . . . ?
B03I C029 B037 B18 -42(6) . . . . ?
B03I C029 B037 B28 -8(8) . . . . ?
B03I C029 B03H C025 -65(7) . . . . ?
B03I C029 B03H B027 32(6) . . . . ?
B03I C029 B03H B037 -110(7) . . . . ?
B03I C029 B03H B03B -8(7) . . . . ?
B03I C029 B18 B037 141(6) . . . . ?
B03I C029 B18 B28 105(6) . . . . ?
B03I C029 B18 B49 42(6) . . . . ?
B03I B18 B28 C025 59(6) . . . . ?
B03I B18 B28 B037 98(6) . . . . ?
B03I B18 B28 B21 8(7) . . . . ?
B03I B18 B28 B49 -36(6) . . . . ?
B03I B18 B49 B21 101(6) . . . . ?
B03I B18 B49 B28 143(6) . . . . ?
B03I B18 B49 B44 37(6) . . . . ?
B03I B44 B49 B18 -37(6) . . . . ?
B03I B44 B49 B21 -133(7) . . . . ?
B03I B44 B49 B28 -101(7) . . . . ?
B03R C19 B02P B1 104(7) . . . . ?
B03R C19 B02P B03A 42(5) . . . . ?
B03R C19 B02P B15 142(7) . . . . ?
B03R C19 B15 B5 109(6) . . . . ?
B03R C19 B15 B02P -34(6) . . . . ?
B03R C19 B15 B1 10(8) . . . . ?
B03R C19 B15 C17 74(6) . . . . ?
B03R C19 B26 B5 -133(6) . . . . ?
B03R C19 B26 B7 -34(5) . . . . ?
B03R C19 B26 B94 -93(6) . . . . ?
B03R B02P B1 B03A -40(6) . . . . ?
B03R B02P B1 B15 100(7) . . . . ?
B03R B02P B1 C17 60(8) . . . . ?
B03R B02P B1 B22 -3(9) . . . . ?
B03R B02P B03A B1 136(7) . . . . ?
B03R B02P B03A B7 36(6) . . . . ?
B03R B02P B03A B22 98(7) . . . . ?
B03R B02P B15 B5 1(8) . . . . ?
B03R B02P B15 C19 34(5) . . . . ?
B03R B02P B15 B1 -100(7) . . . . ?
B03R B02P B15 C17 -60(7) . . . . ?
B03R B03A B7 B26 39(6) . . . . ?
B03R B03A B7 B94 96(7) . . . . ?
B03R B03A B7 B22 129(7) . . . . ?
B03R B03A B22 B1 92(7) . . . . ?
B03R B03A B22 B7 -46(6) . . . . ?
B03R B03A B22 C17 58(8) . . . . ?
B03R B03A B22 B94 -11(9) . . . . ?
B03R B7 B94 B5 6(7) . . . . ?
B03R B7 B94 C17 60(7) . . . . ?
B03R B7 B94 B26 -40(6) . . . . ?
B03R B7 B94 B22 95(7) . . . . ?
B03R B7 B22 B1 4(9) . . . . ?
B03R B7 B22 B03A 44(6) . . . . ?
B03R B7 B22 C17 -60(8) . . . . ?
B03R B7 B22 B94 -100(6) . . . . ?
B03R B26 B94 B5 -89(6) . . . . ?
B03R B26 B94 B7 36(5) . . . . ?
B03R B26 B94 C17 -63(6) . . . . ?
B03R B26 B94 B22 -4(8) . . . . ?
B15 B5 C19 P00U 106(6) . . . . ?
B15 B5 C19 B02P -33(6) . . . . ?
B15 B5 C19 B03R -97(6) . . . . ?
B15 B5 C19 B26 -146(6) . . . . ?
B15 B5 C17 P00M -101(6) . . . . ?
B15 B5 C17 B1 32(6) . . . . ?
B15 B5 C17 B94 140(6) . . . . ?
B15 B5 C17 B22 99(7) . . . . ?
B15 B5 B26 C19 34(6) . . . . ?
B15 B5 B26 B7 -57(7) . . . . ?
B15 B5 B26 B03R -1(8) . . . . ?
B15 B5 B26 B94 -102(8) . . . . ?
B15 B5 B94 B7 57(8) . . . . ?
B15 B5 B94 C17 -39(6) . . . . ?
B15 B5 B94 B26 108(7) . . . . ?
B15 B5 B94 B22 -3(8) . . . . ?
B15 C19 B02P B1 -38(6) . . . . ?
B15 C19 B02P B03A -100(6) . . . . ?
B15 C19 B02P B03R -142(7) . . . . ?
B15 C19 B03R B02P 33(5) . . . . ?
B15 C19 B03R B03A -12(8) . . . . ?
B15 C19 B03R B7 -72(7) . . . . ?
B15 C19 B03R B26 -109(6) . . . . ?
B15 C19 B26 B5 -31(6) . . . . ?
B15 C19 B26 B7 68(6) . . . . ?
B15 C19 B26 B03R 102(6) . . . . ?
B15 C19 B26 B94 9(8) . . . . ?
B15 B02P B1 B03A -140(7) . . . . ?
B15 B02P B1 C17 -41(6) . . . . ?
B15 B02P B1 B22 -103(8) . . . . ?
B15 B02P B03A B1 33(6) . . . . ?
B15 B02P B03A B7 -68(7) . . . . ?
B15 B02P B03A B03R -103(7) . . . . ?
B15 B02P B03A B22 -5(7) . . . . ?
B15 B02P B03R C19 -34(6) . . . . ?
B15 B02P B03R B03A 98(6) . . . . ?
B15 B02P B03R B7 64(7) . . . . ?
B15 B02P B03R B26 -1(8) . . . . ?
B15 B1 B03A B02P -37(6) . . . . ?
B15 B1 B03A B7 62(9) . . . . ?
B15 B1 B03A B03R -2(9) . . . . ?
B15 B1 B03A B22 100(9) . . . . ?
B15 B1 C17 P00M 105(6) . . . . ?
B15 B1 C17 B5 -34(7) . . . . ?
B15 B1 C17 B94 -103(7) . . . . ?
B15 B1 C17 B22 -138(8) . . . . ?
B15 B1 B22 B03A -104(8) . . . . ?
B15 B1 B22 B7 -65(9) . . . . ?
B15 B1 B22 C17 39(6) . . . . ?
B15 B1 B22 B94 3(10) . . . . ?
B15 C17 B94 B5 38(6) . . . . ?
B15 C17 B94 B7 -61(7) . . . . ?
B15 C17 B94 B26 9(8) . . . . ?
B15 C17 B94 B22 -97(7) . . . . ?
B15 C17 B22 B1 -35(6) . . . . ?
B15 C17 B22 B03A 0(9) . . . . ?
B15 C17 B22 B7 68(8) . . . . ?
B15 C17 B22 B94 107(6) . . . . ?
C17 P00M C70 C03Q 43(4) . . . . ?
C17 P00M C70 C02D -140(3) . . . . ?
C17 P00M C02O C03X -74(3) . . . . ?
C17 P00M C02O C045 99(3) . . . . ?
C17 B5 C19 P00U 146(5) . . . . ?
C17 B5 C19 B02P 8(7) . . . . ?
C17 B5 C19 B03R -56(8) . . . . ?
C17 B5 C19 B15 41(6) . . . . ?
C17 B5 C19 B26 -106(7) . . . . ?
C17 B5 B15 C19 -138(6) . . . . ?
C17 B5 B15 B02P -103(7) . . . . ?
C17 B5 B15 B1 -35(6) . . . . ?
C17 B5 B26 C19 105(7) . . . . ?
C17 B5 B26 B7 14(7) . . . . ?
C17 B5 B26 B03R 70(7) . . . . ?
C17 B5 B26 B94 -31(6) . . . . ?
C17 B5 B94 B7 96(6) . . . . ?
C17 B5 B94 B26 148(7) . . . . ?
C17 B5 B94 B22 37(5) . . . . ?
C17 B1 B03A B02P -104(7) . . . . ?
C17 B1 B03A B7 -5(9) . . . . ?
C17 B1 B03A B03R -70(7) . . . . ?
C17 B1 B03A B22 33(6) . . . . ?
C17 B1 B15 B5 33(6) . . . . ?
C17 B1 B15 C19 94(6) . . . . ?
C17 B1 B15 B02P 136(7) . . . . ?
C17 B1 B22 B03A -143(7) . . . . ?
C17 B1 B22 B7 -104(8) . . . . ?
C17 B1 B22 B94 -36(6) . . . . ?
C17 B94 B22 B1 34(6) . . . . ?
C17 B94 B22 B03A 104(8) . . . . ?
C17 B94 B22 B7 138(7) . . . . ?
B18 C029 B037 C025 95(6) . . . . ?
B18 C029 B037 B03H 144(6) . . . . ?
B18 C029 B037 B28 33(6) . . . . ?
B18 C029 B03H C025 9(8) . . . . ?
B18 C029 B03H B027 105(7) . . . . ?
B18 C029 B03H B037 -36(6) . . . . ?
B18 C029 B03H B03B 65(7) . . . . ?
B18 C029 B03I B027 -140(6) . . . . ?
B18 C029 B03I B44 -95(6) . . . . ?
B18 C029 B03I B49 -37(5) . . . . ?
B18 B037 B03H C025 -93(7) . . . . ?
B18 B037 B03H B027 -1(8) . . . . ?
B18 B037 B03H C029 32(5) . . . . ?
B18 B037 B03H B03B -58(8) . . . . ?
B18 B037 B28 C025 133(6) . . . . ?
B18 B037 B28 B21 101(6) . . . . ?
B18 B037 B28 B49 40(5) . . . . ?
B18 B03I B44 B027 -106(6) . . . . ?
B18 B03I B44 B03B -65(7) . . . . ?
B18 B03I B44 B21 -5(7) . . . . ?
B18 B03I B44 B49 37(6) . . . . ?
B18 B03I B49 B21 -94(7) . . . . ?
B18 B03I B49 B28 -34(6) . . . . ?
B18 B03I B49 B44 -136(7) . . . . ?
B18 B28 B49 B03I 34(6) . . . . ?
B18 B28 B49 B21 129(7) . . . . ?
B18 B28 B49 B44 95(7) . . . . ?
B21 C025 B037 C029 -56(8) . . . . ?
B21 C025 B037 B03H -108(7) . . . . ?
B21 C025 B037 B18 2(8) . . . . ?
B21 C025 B037 B28 42(6) . . . . ?
B21 C025 B03B B027 100(8) . . . . ?
B21 C025 B03B B03H 145(7) . . . . ?
B21 C025 B03B B44 37(6) . . . . ?
B21 C025 B03H B027 -2(8) . . . . ?
B21 C025 B03H C029 59(8) . . . . ?
B21 C025 B03H B037 102(8) . . . . ?
B21 C025 B03H B03B -35(7) . . . . ?
B21 C025 B28 B037 -136(7) . . . . ?
B21 C025 B28 B18 -97(6) . . . . ?
B21 C025 B28 B49 -36(6) . . . . ?
B21 B03B B03H C025 28(5) . . . . ?
B21 B03B B03H B027 -109(7) . . . . ?
B21 B03B B03H C029 -65(7) . . . . ?
B21 B03B B03H B037 -9(8) . . . . ?
B21 B03B B44 B027 144(7) . . . . ?
B21 B03B B44 B03I 102(7) . . . . ?
B21 B03B B44 B49 31(6) . . . . ?
B21 B28 B49 B03I -95(7) . . . . ?
B21 B28 B49 B18 -129(7) . . . . ?
B21 B28 B49 B44 -34(6) . . . . ?
B21 B44 B49 B03I 133(7) . . . . ?
B21 B44 B49 B18 96(7) . . . . ?
B21 B44 B49 B28 33(6) . . . . ?
B26 B5 C19 P00U -108(5) . . . . ?
B26 B5 C19 B02P 113(5) . . . . ?
B26 B5 C19 B03R 49(6) . . . . ?
B26 B5 C19 B15 146(6) . . . . ?
B26 B5 B15 C19 -34(6) . . . . ?
B26 B5 B15 B02P 0(9) . . . . ?
B26 B5 B15 B1 69(9) . . . . ?
B26 B5 B15 C17 103(7) . . . . ?
B26 B5 C17 P00M 149(5) . . . . ?
B26 B5 C17 B1 -78(8) . . . . ?
B26 B5 C17 B15 -110(7) . . . . ?
B26 B5 C17 B94 29(6) . . . . ?
B26 B5 C17 B22 -12(8) . . . . ?
B26 B5 B94 B7 -52(6) . . . . ?
B26 B5 B94 C17 -148(7) . . . . ?
B26 B5 B94 B22 -111(7) . . . . ?
B26 C19 B02P B1 63(7) . . . . ?
B26 C19 B02P B03A 1(7) . . . . ?
B26 C19 B02P B03R -41(6) . . . . ?
B26 C19 B02P B15 101(6) . . . . ?
B26 C19 B03R B02P 142(5) . . . . ?
B26 C19 B03R B03A 97(6) . . . . ?
B26 C19 B03R B7 37(5) . . . . ?
B26 C19 B15 B5 32(6) . . . . ?
B26 C19 B15 B02P -111(6) . . . . ?
B26 C19 B15 B1 -67(8) . . . . ?
B26 C19 B15 C17 -3(7) . . . . ?
B26 B7 B03R C19 -36(5) . . . . ?
B26 B7 B03R B02P -102(6) . . . . ?
B26 B7 B03R B03A -139(6) . . . . ?
B26 B7 B94 B5 46(5) . . . . ?
B26 B7 B94 C17 100(6) . . . . ?
B26 B7 B94 B22 135(7) . . . . ?
B26 B7 B22 B1 68(8) . . . . ?
B26 B7 B22 B03A 108(6) . . . . ?
B26 B7 B22 C17 5(8) . . . . ?
B26 B7 B22 B94 -35(5) . . . . ?
B26 B94 B22 B1 -60(9) . . . . ?
B26 B94 B22 B03A 10(10) . . . . ?
B26 B94 B22 B7 45(7) . . . . ?
B26 B94 B22 C17 -94(7) . . . . ?
B28 C025 B037 C029 -98(6) . . . . ?
B28 C025 B037 B03H -150(6) . . . . ?
B28 C025 B037 B18 -40(5) . . . . ?
B28 C025 B03B B027 62(8) . . . . ?
B28 C025 B03B B03H 107(7) . . . . ?
B28 C025 B03B B21 -38(6) . . . . ?
B28 C025 B03B B44 -2(8) . . . . ?
B28 C025 B03H B027 -73(7) . . . . ?
B28 C025 B03H C029 -12(7) . . . . ?
B28 C025 B03H B037 30(6) . . . . ?
B28 C025 B03H B03B -107(7) . . . . ?
B28 C025 B21 B03B 141(6) . . . . ?
B28 C025 B21 B44 104(7) . . . . ?
B28 C025 B21 B49 40(6) . . . . ?
B28 B037 B03H C025 -28(6) . . . . ?
B28 B037 B03H B027 64(8) . . . . ?
B28 B037 B03H C029 97(7) . . . . ?
B28 B037 B03H B03B 7(8) . . . . ?
B28 B037 B18 C029 -142(7) . . . . ?
B28 B037 B18 B03I -107(6) . . . . ?
B28 B037 B18 B49 -41(6) . . . . ?
B28 B18 B49 B03I -143(6) . . . . ?
B28 B18 B49 B21 -42(5) . . . . ?
B28 B18 B49 B44 -106(7) . . . . ?
B28 B21 B44 B027 78(8) . . . . ?
B28 B21 B44 B03B 110(7) . . . . ?
B28 B21 B44 B03I 11(8) . . . . ?
B28 B21 B44 B49 -34(6) . . . . ?
B28 B21 B49 B03I 104(6) . . . . ?
B28 B21 B49 B18 44(5) . . . . ?
B28 B21 B49 B44 143(7) . . . . ?
B44 B027 C029 P00N -151(5) . . . . ?
B44 B027 C029 B037 69(7) . . . . ?
B44 B027 C029 B03H 102(7) . . . . ?
B44 B027 C029 B03I -44(5) . . . . ?
B44 B027 C029 B18 -4(8) . . . . ?
B44 B027 B03B C025 -93(7) . . . . ?
B44 B027 B03B B03H -135(7) . . . . ?
B44 B027 B03B B21 -35(7) . . . . ?
B44 B027 B03I C029 126(6) . . . . ?
B44 B027 B03I B18 93(7) . . . . ?
B44 B027 B03I B49 32(6) . . . . ?
B44 B03B B03H C025 96(7) . . . . ?
B44 B03B B03H B027 -41(6) . . . . ?
B44 B03B B03H C029 2(8) . . . . ?
B44 B03B B03H B037 58(8) . . . . ?
B44 B03B B21 C025 -140(7) . . . . ?
B44 B03B B21 B28 -100(7) . . . . ?
B44 B03B B21 B49 -31(6) . . . . ?
B44 B03I B18 C029 99(6) . . . . ?
B44 B03I B18 B037 65(7) . . . . ?
B44 B03I B18 B28 -1(7) . . . . ?
B44 B03I B18 B49 -36(6) . . . . ?
B44 B03I B49 B18 136(7) . . . . ?
B44 B03I B49 B21 42(6) . . . . ?
B44 B03I B49 B28 102(7) . . . . ?
B44 B21 B28 C025 -105(7) . . . . ?
B44 B21 B28 B037 -70(7) . . . . ?
B44 B21 B28 B18 -11(7) . . . . ?
B44 B21 B28 B49 33(6) . . . . ?
B44 B21 B49 B03I -39(6) . . . . ?
B44 B21 B49 B18 -100(7) . . . . ?
B44 B21 B49 B28 -143(7) . . . . ?
B49 B03I B18 C029 135(6) . . . . ?
B49 B03I B18 B037 101(7) . . . . ?
B49 B03I B18 B28 35(6) . . . . ?
B49 B03I B44 B027 -142(7) . . . . ?
B49 B03I B44 B03B -102(7) . . . . ?
B49 B03I B44 B21 -42(6) . . . . ?
B49 B18 B28 C025 96(6) . . . . ?
B49 B18 B28 B037 134(6) . . . . ?
B49 B18 B28 B21 44(6) . . . . ?
B49 B21 B28 C025 -138(7) . . . . ?
B49 B21 B28 B037 -103(6) . . . . ?
B49 B21 B28 B18 -44(6) . . . . ?
B49 B21 B44 B027 112(8) . . . . ?
B49 B21 B44 B03B 145(7) . . . . ?
B49 B21 B44 B03I 45(6) . . . . ?
B94 B5 C19 P00U -146(5) . . . . ?
B94 B5 C19 B02P 75(6) . . . . ?
B94 B5 C19 B03R 11(8) . . . . ?
B94 B5 C19 B15 108(7) . . . . ?
B94 B5 C19 B26 -38(5) . . . . ?
B94 B5 B15 C19 -98(7) . . . . ?
B94 B5 B15 B02P -64(8) . . . . ?
B94 B5 B15 B1 5(9) . . . . ?
B94 B5 B15 C17 39(6) . . . . ?
B94 B5 C17 P00M 120(6) . . . . ?
B94 B5 C17 B1 -107(6) . . . . ?
B94 B5 C17 B15 -140(6) . . . . ?
B94 B5 C17 B22 -41(6) . . . . ?
B94 B5 B26 C19 136(6) . . . . ?
B94 B5 B26 B7 45(5) . . . . ?
B94 B5 B26 B03R 101(6) . . . . ?
B94 B7 B03R C19 0(7) . . . . ?
B94 B7 B03R B02P -66(7) . . . . ?
B94 B7 B03R B03A -103(7) . . . . ?
B94 B7 B03R B26 35(5) . . . . ?
B94 B7 B22 B1 104(8) . . . . ?
B94 B7 B22 B03A 143(7) . . . . ?
B94 B7 B22 C17 40(6) . . . . ?
B94 C17 B22 B1 -142(7) . . . . ?
B94 C17 B22 B03A -107(8) . . . . ?
B94 C17 B22 B7 -40(6) . . . . ?
B22 B1 B03A B02P -136(7) . . . . ?
B22 B1 B03A B7 -38(6) . . . . ?
B22 B1 B03A B03R -102(7) . . . . ?
B22 B1 B15 B5 -4(9) . . . . ?
B22 B1 B15 C19 56(9) . . . . ?
B22 B1 B15 B02P 99(8) . . . . ?
B22 B1 B15 C17 -37(6) . . . . ?
B22 B1 C17 P00M -116(6) . . . . ?
B22 B1 C17 B5 104(7) . . . . ?
B22 B1 C17 B15 138(8) . . . . ?
B22 B1 C17 B94 35(7) . . . . ?
B22 B03A B7 B03R -129(7) . . . . ?
B22 B03A B7 B26 -90(7) . . . . ?
B22 B03A B7 B94 -33(6) . . . . ?
B22 B03A B03R C19 -52(8) . . . . ?
B22 B03A B03R B02P -97(7) . . . . ?
B22 B03A B03R B7 45(6) . . . . ?
B22 B03A B03R B26 8(8) . . . . ?
B22 B7 B03R C19 60(7) . . . . ?
B22 B7 B03R B02P -6(8) . . . . ?
B22 B7 B03R B03A -43(6) . . . . ?
B22 B7 B03R B26 96(6) . . . . ?
B22 B7 B94 B5 -89(7) . . . . ?
B22 B7 B94 C17 -35(6) . . . . ?
B22 B7 B94 B26 -135(7) . . . . ?
B22 C17 B94 B5 135(7) . . . . ?
B22 C17 B94 B7 36(6) . . . . ?
B22 C17 B94 B26 107(7) . . . . ?

loop_
_smtbx_masks_void_nr
_smtbx_masks_void_average_x
_smtbx_masks_void_average_y
_smtbx_masks_void_average_z
_smtbx_masks_void_volume
_smtbx_masks_void_count_electrons
_smtbx_masks_void_content
1 -0.013 0.000 0.000 982.9 0.0 '0.5 ?'
2 -0.541 0.500 0.500 982.9 0.0 '0.5 ?'
3 0.423 0.581 0.238 19.5 0.0 ?
4 0.423 0.919 0.738 19.5 0.0 ?
5 0.577 0.081 0.262 19.5 0.0 ?
6 0.577 0.419 0.762 19.5 0.0 ?
